data_7022726
loop_
_publ_author_name
'Kameo, Hajime'
'Ishii, Sho'
'Nakazawa, Hiroshi'

_publ_section_title
;
 Si-C bond cleavage by hydride complexes of rhodium and iridium:
 comparison of Si-C(sp(2)) and Si-C(sp(3)) activation.
;
_journal_issue 13
_journal_name_full 'Dalton transactions (Cambridge, England : 2003)'
_journal_page_first 4663
_journal_page_last 4669
_journal_paper_doi 10.1039/c3dt32896a
_journal_volume 42
_journal_year 2013
_chemical_formula_moiety 'C58 H50 Cl4 Ir O P3 Si '
_chemical_formula_sum 'C58 H50 Cl4 Ir O P3 Si'
_chemical_formula_weight 1218.07
_space_group_IT_number 2
_symmetry_cell_setting triclinic
_symmetry_Int_Tables_number 2
_symmetry_space_group_name_Hall '-P 1'
_symmetry_space_group_name_H-M 'P -1'
_cell_angle_alpha 85.644(4)
_cell_angle_beta 74.360(4)
_cell_angle_gamma 90.106(5)
_cell_formula_units_Z 2
_cell_length_a 12.020(2)
_cell_length_b 12.852(3)
_cell_length_c 17.695(3)
_cell_measurement_reflns_used 9435
_cell_measurement_temperature 200.1
_cell_measurement_theta_max 27.5
_cell_measurement_theta_min 4.1
_cell_volume 2624.0(9)
_computing_cell_refinement CrystalClear
_computing_data_collection CrystalClear
_computing_data_reduction CrystalStructure
_computing_molecular_graphics Ortep-3(Farrugia,1997)
_computing_publication_material 'CrystalStructure 3.8'
_computing_structure_refinement CRYSTALS
_computing_structure_solution 'DIRDIF99 (PATTY)'
_diffrn_ambient_temperature 200.1
_diffrn_detector_area_resol_mean 7.31
_diffrn_measured_fraction_theta_full 0.979
_diffrn_measured_fraction_theta_max 0.979
_diffrn_measurement_device_type 'Rigaku Mercury'
_diffrn_measurement_method '\w or \f'
_diffrn_radiation_type 'Mo K\a'
_diffrn_radiation_wavelength 0.71070
_diffrn_reflns_av_R_equivalents 0.026
_diffrn_reflns_limit_h_max 9
_diffrn_reflns_limit_h_min -15
_diffrn_reflns_limit_k_max 16
_diffrn_reflns_limit_k_min -16
_diffrn_reflns_limit_l_max 19
_diffrn_reflns_limit_l_min -22
_diffrn_reflns_number 20788
_diffrn_reflns_theta_full 27.48
_diffrn_reflns_theta_max 27.48
_exptl_absorpt_coefficient_mu 2.909
_exptl_absorpt_correction_T_max 0.559
_exptl_absorpt_correction_T_min 0.419
_exptl_absorpt_correction_type multi-scan
_exptl_absorpt_process_details 'Jacobson, R. (1998) Private communication'
_exptl_crystal_colour colorless
_exptl_crystal_density_diffrn 1.542
_exptl_crystal_density_method 'not measured'
_exptl_crystal_description platelet
_exptl_crystal_F_000 1220.00
_exptl_crystal_size_max 0.35
_exptl_crystal_size_mid 0.25
_exptl_crystal_size_min 0.20
_refine_diff_density_max 2.35
_refine_diff_density_min -1.24
_refine_ls_extinction_method none
_refine_ls_goodness_of_fit_ref 1.013
_refine_ls_hydrogen_treatment refall
_refine_ls_number_parameters 663
_refine_ls_number_reflns 11792
_refine_ls_number_restraints 0
_refine_ls_R_factor_gt 0.0315
_refine_ls_shift/su_max 0.0000
_refine_ls_structure_factor_coef Fsqd
_refine_ls_weighting_details 'w = 1/[0.0014Fo^2^ + 1.0000\s(Fo^2^)]/(4Fo^2^)'
_refine_ls_weighting_scheme calc
_refine_ls_wR_factor_ref 0.0930
_reflns_number_gt 11271
_reflns_number_total 11792
_reflns_threshold_expression F^2^>2.0\s(F^2^)
_cod_data_source_file c3dt32896a.txt
_cod_data_source_block 6b
_cod_original_cell_volume 2623.8(9)
_cod_original_formula_sum 'C58 H50 Cl4 Ir O P3 Si '
_cod_database_code 7022726

loop_
_symmetry_equiv_pos_site_id
_symmetry_equiv_pos_as_xyz
1 +X,+Y,+Z
2 -X,-Y,-Z

loop_
_atom_site_label
_atom_site_type_symbol
_atom_site_fract_x
_atom_site_fract_y
_atom_site_fract_z
_atom_site_U_iso_or_equiv
_atom_site_adp_type
_atom_site_occupancy
_atom_site_symmetry_multiplicity
_atom_site_calc_flag
_atom_site_refinement_flags
Ir(1) Ir 0.195840(10) 0.247140(10) 0.319390(10) 0.01432(3) Uani 1.00 1 d .
Cl(1) Cl 0.5833(2) 0.8057(2) 0.11517(13) 0.1216(8) Uani 1.00 1 d .
Cl(2) Cl 0.7848(2) 0.9271(2) 0.12030(14) 0.1423(11) Uani 1.00 1 d .
Cl(3) Cl 0.92589(14) 0.50754(17) 0.12145(14) 0.1107(7) Uani 1.00 1 d .
Cl(4) Cl 1.0318(2) 0.70713(15) 0.05794(18) 0.1210(8) Uani 1.00 1 d .
P(1) P 0.30913(6) 0.11768(6) 0.25234(4) 0.01883(16) Uani 1.00 1 d .
P(2) P 0.26488(6) 0.40985(5) 0.25574(4) 0.01688(15) Uani 1.00 1 d .
P(3) P 0.27739(6) 0.25231(5) 0.42769(4) 0.01479(15) Uani 1.00 1 d .
Si(1) Si 0.11344(7) 0.24276(7) 0.21147(5) 0.02038(19) Uani 1.00 1 d .
O(1) O -0.0537(2) 0.2253(2) 0.41472(15) 0.0365(6) Uani 1.00 1 d .
C(1) C 0.0438(2) 0.2309(2) 0.38039(17) 0.0216(6) Uani 1.00 1 d .
C(2) C -0.0449(3) 0.2648(3) 0.2226(2) 0.0353(9) Uani 1.00 1 d .
C(3) C 0.1429(3) 0.1108(2) 0.17041(19) 0.0272(7) Uani 1.00 1 d .
C(4) C 0.0830(3) 0.0656(3) 0.1223(2) 0.0387(10) Uani 1.00 1 d .
C(5) C 0.1132(4) -0.0303(3) 0.0934(2) 0.0479(12) Uani 1.00 1 d .
C(6) C 0.2073(4) -0.0817(3) 0.1093(2) 0.0459(11) Uani 1.00 1 d .
C(7) C 0.2696(3) -0.0379(2) 0.1558(2) 0.0356(9) Uani 1.00 1 d .
C(8) C 0.2351(2) 0.0572(2) 0.18705(18) 0.0253(7) Uani 1.00 1 d .
C(9) C 0.4506(2) 0.1538(2) 0.18276(18) 0.0230(6) Uani 1.00 1 d .
C(10) C 0.4580(3) 0.1839(2) 0.1039(2) 0.0324(8) Uani 1.00 1 d .
C(11) C 0.5620(3) 0.2211(3) 0.0530(2) 0.0434(10) Uani 1.00 1 d .
C(12) C 0.6595(3) 0.2262(3) 0.0801(2) 0.0468(10) Uani 1.00 1 d .
C(13) C 0.6534(3) 0.1964(3) 0.1579(2) 0.0372(9) Uani 1.00 1 d .
C(14) C 0.5493(2) 0.1613(2) 0.2089(2) 0.0284(7) Uani 1.00 1 d .
C(15) C 0.3412(2) 0.0005(2) 0.30819(18) 0.0219(7) Uani 1.00 1 d .
C(16) C 0.4402(3) -0.0579(2) 0.2845(2) 0.0308(8) Uani 1.00 1 d .
C(17) C 0.4552(3) -0.1486(2) 0.3284(2) 0.0396(9) Uani 1.00 1 d .
C(18) C 0.3718(3) -0.1815(2) 0.3962(2) 0.0429(10) Uani 1.00 1 d .
C(19) C 0.2730(3) -0.1251(2) 0.4208(2) 0.0389(9) Uani 1.00 1 d .
C(20) C 0.2579(2) -0.0348(2) 0.3766(2) 0.0280(7) Uani 1.00 1 d .
C(21) C 0.2003(2) 0.3393(2) 0.13073(18) 0.0229(7) Uani 1.00 1 d .
C(22) C 0.1998(3) 0.3395(2) 0.05136(19) 0.0303(8) Uani 1.00 1 d .
C(23) C 0.2707(3) 0.4070(3) -0.0060(2) 0.0360(9) Uani 1.00 1 d .
C(24) C 0.3409(3) 0.4786(3) 0.0143(2) 0.0330(8) Uani 1.00 1 d .
C(25) C 0.3419(2) 0.4823(2) 0.09257(19) 0.0278(7) Uani 1.00 1 d .
C(26) C 0.2733(2) 0.4111(2) 0.15046(17) 0.0201(6) Uani 1.00 1 d .
C(27) C 0.1690(2) 0.5223(2) 0.27920(18) 0.0224(7) Uani 1.00 1 d .
C(28) C 0.0516(2) 0.5050(2) 0.31489(19) 0.0270(7) Uani 1.00 1 d .
C(29) C -0.0237(3) 0.5870(3) 0.3291(2) 0.0359(9) Uani 1.00 1 d .
C(30) C 0.0188(3) 0.6896(3) 0.3098(2) 0.0437(10) Uani 1.00 1 d .
C(31) C 0.1348(3) 0.7081(2) 0.2736(2) 0.0436(10) Uani 1.00 1 d .
C(32) C 0.2099(3) 0.6254(2) 0.2572(2) 0.0325(8) Uani 1.00 1 d .
C(33) C 0.4060(2) 0.4649(2) 0.25567(17) 0.0192(6) Uani 1.00 1 d .
C(34) C 0.5054(2) 0.4279(2) 0.20528(18) 0.0233(7) Uani 1.00 1 d .
C(35) C 0.6141(2) 0.4624(2) 0.2067(2) 0.0279(7) Uani 1.00 1 d .
C(36) C 0.6260(2) 0.5344(2) 0.2591(2) 0.0317(8) Uani 1.00 1 d .
C(37) C 0.5278(3) 0.5702(2) 0.3105(2) 0.0292(8) Uani 1.00 1 d .
C(38) C 0.4181(2) 0.5358(2) 0.30957(18) 0.0225(6) Uani 1.00 1 d .
C(39) C 0.4302(2) 0.2190(2) 0.41155(17) 0.0173(6) Uani 1.00 1 d .
C(40) C 0.4601(2) 0.1167(2) 0.42927(17) 0.0226(6) Uani 1.00 1 d .
C(41) C 0.5750(2) 0.0895(2) 0.41275(19) 0.0277(7) Uani 1.00 1 d .
C(42) C 0.6621(2) 0.1644(2) 0.3797(2) 0.0294(8) Uani 1.00 1 d .
C(43) C 0.6337(2) 0.2646(2) 0.36053(18) 0.0243(7) Uani 1.00 1 d .
C(44) C 0.5188(2) 0.2922(2) 0.37596(17) 0.0199(6) Uani 1.00 1 d .
C(45) C 0.2134(2) 0.1710(2) 0.52040(17) 0.0193(6) Uani 1.00 1 d .
C(46) C 0.1153(2) 0.1097(2) 0.53150(19) 0.0275(7) Uani 1.00 1 d .
C(47) C 0.0698(3) 0.0494(2) 0.6026(2) 0.0329(8) Uani 1.00 1 d .
C(48) C 0.1211(3) 0.0522(2) 0.6632(2) 0.0314(8) Uani 1.00 1 d .
C(49) C 0.2193(3) 0.1143(2) 0.6533(2) 0.0300(8) Uani 1.00 1 d .
C(50) C 0.2644(2) 0.1733(2) 0.58283(18) 0.0254(7) Uani 1.00 1 d .
C(51) C 0.2675(2) 0.3812(2) 0.46735(17) 0.0171(6) Uani 1.00 1 d .
C(52) C 0.3465(2) 0.4205(2) 0.50426(19) 0.0217(7) Uani 1.00 1 d .
C(53) C 0.3326(2) 0.5189(2) 0.5327(2) 0.0260(7) Uani 1.00 1 d .
C(54) C 0.2405(2) 0.5802(2) 0.5243(2) 0.0265(7) Uani 1.00 1 d .
C(55) C 0.1606(2) 0.5410(2) 0.4893(2) 0.0256(7) Uani 1.00 1 d .
C(56) C 0.1741(2) 0.4427(2) 0.46125(17) 0.0203(6) Uani 1.00 1 d .
C(57) C 0.6770(7) 0.9136(7) 0.0751(4) 0.108(3) Uani 1.00 1 d .
C(58) C 1.0463(4) 0.5863(4) 0.1037(3) 0.0667(16) Uani 1.00 1 d .
H(1) H -0.0862 0.1999 0.2359 0.044 Uiso 1.00 1 c R
H(2) H -0.0551 0.2955 0.1745 0.044 Uiso 1.00 1 c R
H(3) H -0.0733 0.3102 0.2632 0.044 Uiso 1.00 1 c R
H(4) H 0.0204 0.1018 0.1101 0.049 Uiso 1.00 1 c R
H(5) H 0.0702 -0.0611 0.0626 0.060 Uiso 1.00 1 c R
H(6) H 0.2296 -0.1469 0.0885 0.057 Uiso 1.00 1 c R
H(7) H 0.3345 -0.0720 0.1664 0.043 Uiso 1.00 1 c R
H(8) H 0.3910 0.1792 0.0855 0.038 Uiso 1.00 1 c R
H(9) H 0.5659 0.2425 -0.0003 0.048 Uiso 1.00 1 c R
H(10) H 0.7312 0.2501 0.0452 0.050 Uiso 1.00 1 c R
H(11) H 0.7206 0.2005 0.1761 0.043 Uiso 1.00 1 c R
H(12) H 0.5453 0.1420 0.2625 0.034 Uiso 1.00 1 c R
H(13) H 0.4975 -0.0355 0.2375 0.034 Uiso 1.00 1 c R
H(14) H 0.5233 -0.1876 0.3117 0.045 Uiso 1.00 1 c R
H(15) H 0.3827 -0.2431 0.4264 0.049 Uiso 1.00 1 c R
H(16) H 0.2151 -0.1481 0.4673 0.043 Uiso 1.00 1 c R
H(17) H 0.1895 0.0039 0.3931 0.032 Uiso 1.00 1 c R
H(18) H 0.1498 0.2921 0.0369 0.037 Uiso 1.00 1 c R
H(19) H 0.2712 0.4040 -0.0596 0.044 Uiso 1.00 1 c R
H(20) H 0.3886 0.5256 -0.0254 0.038 Uiso 1.00 1 c R
H(21) H 0.3888 0.5330 0.1066 0.032 Uiso 1.00 1 c R
H(22) H 0.0227 0.4354 0.3297 0.032 Uiso 1.00 1 c R
H(23) H -0.1040 0.5737 0.3519 0.040 Uiso 1.00 1 c R
H(24) H -0.0320 0.7463 0.3214 0.050 Uiso 1.00 1 c R
H(25) H 0.1633 0.7780 0.2604 0.050 Uiso 1.00 1 c R
H(26) H 0.2891 0.6389 0.2308 0.037 Uiso 1.00 1 c R
H(27) H 0.4982 0.3786 0.1694 0.028 Uiso 1.00 1 c R
H(28) H 0.6810 0.4368 0.1717 0.032 Uiso 1.00 1 c R
H(29) H 0.7004 0.5589 0.2596 0.038 Uiso 1.00 1 c R
H(30) H 0.5354 0.6185 0.3469 0.036 Uiso 1.00 1 c R
H(31) H 0.3513 0.5604 0.3453 0.026 Uiso 1.00 1 c R
H(32) H 0.4011 0.0658 0.4527 0.026 Uiso 1.00 1 c R
H(33) H 0.5947 0.0194 0.4235 0.033 Uiso 1.00 1 c R
H(34) H 0.7410 0.1467 0.3711 0.035 Uiso 1.00 1 c R
H(35) H 0.6929 0.3152 0.3368 0.029 Uiso 1.00 1 c R
H(36) H 0.5000 0.3613 0.3615 0.024 Uiso 1.00 1 c R
H(37) H 0.0785 0.1086 0.4904 0.032 Uiso 1.00 1 c R
H(38) H 0.0029 0.0065 0.6092 0.038 Uiso 1.00 1 c R
H(39) H 0.0898 0.0116 0.7115 0.035 Uiso 1.00 1 c R
H(40) H 0.2548 0.1167 0.6950 0.036 Uiso 1.00 1 c R
H(41) H 0.3320 0.2153 0.5763 0.030 Uiso 1.00 1 c R
H(42) H 0.4101 0.3796 0.5095 0.027 Uiso 1.00 1 c R
H(43) H 0.3859 0.5440 0.5585 0.032 Uiso 1.00 1 c R
H(44) H 0.2326 0.6484 0.5420 0.031 Uiso 1.00 1 c R
H(45) H 0.0965 0.5815 0.4845 0.031 Uiso 1.00 1 c R
H(46) H 0.1188 0.4165 0.4376 0.024 Uiso 1.00 1 c R
H(47) H 0.7115 0.9049 0.0211 0.124 Uiso 1.00 1 c R
H(48) H 0.6325 0.9750 0.0798 0.124 Uiso 1.00 1 c R
H(49) H 1.0623 0.5963 0.1524 0.082 Uiso 1.00 1 c R
H(50) H 1.1094 0.5526 0.0707 0.082 Uiso 1.00 1 c R

loop_
_atom_site_aniso_label
_atom_site_aniso_U_11
_atom_site_aniso_U_22
_atom_site_aniso_U_33
_atom_site_aniso_U_12
_atom_site_aniso_U_13
_atom_site_aniso_U_23
Ir(1) 0.01469(7) 0.01431(7) 0.01340(7) -0.00010(4) -0.00297(4) -0.00066(4)
Cl(1) 0.153(2) 0.1186(16) 0.0816(12) 0.0399(15) -0.0014(12) -0.0442(11)
Cl(2) 0.145(2) 0.208(3) 0.0859(14) 0.051(2) -0.0521(14) -0.0108(16)
Cl(3) 0.0625(9) 0.1105(14) 0.1555(19) -0.0276(9) -0.0444(10) 0.0664(13)
Cl(4) 0.1167(15) 0.0669(10) 0.204(2) -0.0289(10) -0.0982(17) 0.0326(12)
P(1) 0.0217(3) 0.0175(3) 0.0164(3) 0.0005(2) -0.0030(2) -0.0035(2)
P(2) 0.0169(3) 0.0169(3) 0.0157(3) 0.0004(2) -0.0030(2) 0.0006(2)
P(3) 0.0155(3) 0.0139(3) 0.0147(3) 0.0007(2) -0.0039(2) -0.0006(2)
Si(1) 0.0198(3) 0.0241(4) 0.0185(3) -0.0029(3) -0.0078(3) 0.0001(3)
O(1) 0.0218(11) 0.0422(14) 0.0382(13) 0.0017(10) 0.0028(10) 0.0031(11)
C(1) 0.0231(14) 0.0194(13) 0.0226(13) 0.0001(10) -0.0064(11) -0.0013(10)
C(2) 0.0223(16) 0.049(2) 0.0367(19) -0.0036(14) -0.0135(14) 0.0004(16)
C(3) 0.0319(16) 0.0297(16) 0.0205(14) -0.0083(13) -0.0086(12) 0.0004(12)
C(4) 0.048(2) 0.040(2) 0.0340(19) -0.0069(16) -0.0204(17) -0.0055(15)
C(5) 0.067(2) 0.047(2) 0.036(2) -0.015(2) -0.021(2) -0.0152(17)
C(6) 0.067(2) 0.035(2) 0.040(2) 0.0021(19) -0.018(2) -0.0208(16)
C(7) 0.048(2) 0.0309(17) 0.0298(17) 0.0017(15) -0.0106(15) -0.0113(14)
C(8) 0.0304(16) 0.0251(15) 0.0187(13) -0.0054(12) -0.0030(11) -0.0041(11)
C(9) 0.0260(14) 0.0176(13) 0.0221(14) 0.0009(10) -0.0001(11) -0.0042(10)
C(10) 0.0346(17) 0.0369(18) 0.0234(15) -0.0009(14) -0.0042(13) -0.0024(13)
C(11) 0.049(2) 0.047(2) 0.0242(17) -0.0032(17) 0.0066(15) -0.0007(15)
C(12) 0.0352(19) 0.052(2) 0.039(2) -0.0108(17) 0.0161(16) -0.0085(17)
C(13) 0.0235(16) 0.041(2) 0.044(2) -0.0002(14) -0.0011(14) -0.0121(16)
C(14) 0.0294(16) 0.0259(15) 0.0289(16) 0.0023(12) -0.0051(12) -0.0055(12)
C(15) 0.0277(15) 0.0169(13) 0.0203(13) 0.0010(11) -0.0043(11) -0.0045(10)
C(16) 0.0326(17) 0.0223(15) 0.0305(17) 0.0062(12) 0.0033(13) -0.0023(12)
C(17) 0.040(2) 0.0275(17) 0.045(2) 0.0104(14) -0.0014(16) 0.0021(15)
C(18) 0.051(2) 0.0254(17) 0.046(2) 0.0027(15) -0.0078(18) 0.0127(15)
C(19) 0.043(2) 0.0288(17) 0.0355(19) -0.0036(14) 0.0037(15) 0.0075(14)
C(20) 0.0269(15) 0.0218(14) 0.0305(16) -0.0012(12) -0.0011(12) 0.0026(12)
C(21) 0.0209(13) 0.0286(15) 0.0188(13) 0.0023(11) -0.0055(11) 0.0015(11)
C(22) 0.0325(16) 0.0418(18) 0.0191(14) -0.0012(14) -0.0120(12) 0.0006(12)
C(23) 0.0362(18) 0.053(2) 0.0201(15) 0.0033(16) -0.0109(13) 0.0029(14)
C(24) 0.0316(17) 0.045(2) 0.0179(15) 0.0000(14) -0.0034(12) 0.0101(13)
C(25) 0.0235(14) 0.0359(17) 0.0213(14) -0.0012(12) -0.0040(11) 0.0067(12)
C(26) 0.0193(13) 0.0239(13) 0.0168(13) 0.0020(10) -0.0049(10) 0.0008(10)
C(27) 0.0233(14) 0.0224(14) 0.0206(13) 0.0054(11) -0.0047(11) 0.0006(10)
C(28) 0.0252(15) 0.0293(16) 0.0242(15) 0.0052(12) -0.0044(12) 0.0039(12)
C(29) 0.0284(17) 0.0381(19) 0.0344(18) 0.0131(14) 0.0008(14) 0.0058(14)
C(30) 0.042(2) 0.0306(18) 0.053(2) 0.0198(16) -0.0056(18) 0.0010(16)
C(31) 0.052(2) 0.0198(16) 0.054(2) 0.0094(15) -0.0095(19) 0.0069(15)
C(32) 0.0333(17) 0.0217(15) 0.0381(18) 0.0028(12) -0.0045(14) 0.0054(13)
C(33) 0.0192(12) 0.0165(12) 0.0209(13) -0.0038(10) -0.0048(10) 0.0030(10)
C(34) 0.0230(14) 0.0249(14) 0.0212(14) -0.0001(11) -0.0053(11) 0.0002(11)
C(35) 0.0207(14) 0.0327(16) 0.0278(15) 0.0002(12) -0.0036(12) 0.0029(12)
C(36) 0.0238(15) 0.0328(17) 0.0383(18) -0.0101(12) -0.0111(13) 0.0068(13)
C(37) 0.0347(17) 0.0209(14) 0.0347(17) -0.0066(12) -0.0150(14) 0.0014(12)
C(38) 0.0268(14) 0.0167(12) 0.0227(14) -0.0008(10) -0.0053(11) 0.0027(10)
C(39) 0.0180(12) 0.0155(12) 0.0187(12) 0.0009(10) -0.0056(10) 0.0001(9)
C(40) 0.0239(14) 0.0204(13) 0.0219(13) 0.0019(11) -0.0044(11) 0.0008(10)
C(41) 0.0288(15) 0.0234(14) 0.0297(16) 0.0098(12) -0.0062(12) 0.0002(12)
C(42) 0.0209(14) 0.0357(17) 0.0319(16) 0.0113(12) -0.0076(12) -0.0031(13)
C(43) 0.0183(13) 0.0284(15) 0.0250(14) -0.0026(11) -0.0031(11) -0.0045(11)
C(44) 0.0215(13) 0.0175(12) 0.0214(13) 0.0016(10) -0.0069(10) -0.0021(10)
C(45) 0.0214(13) 0.0154(12) 0.0190(13) 0.0025(10) -0.0027(10) 0.0018(10)
C(46) 0.0287(15) 0.0277(15) 0.0242(15) -0.0037(12) -0.0054(12) 0.0029(12)
C(47) 0.0337(17) 0.0281(16) 0.0326(18) -0.0093(13) -0.0043(14) 0.0075(13)
C(48) 0.0336(17) 0.0285(16) 0.0260(16) 0.0046(13) -0.0004(13) 0.0085(13)
C(49) 0.0329(16) 0.0329(17) 0.0233(15) 0.0047(13) -0.0071(12) 0.0023(12)
C(50) 0.0215(14) 0.0301(15) 0.0236(14) 0.0006(11) -0.0055(11) 0.0019(11)
C(51) 0.0190(13) 0.0163(12) 0.0152(12) 0.0011(10) -0.0029(10) -0.0025(9)
C(52) 0.0208(13) 0.0218(14) 0.0249(14) 0.0011(10) -0.0100(11) -0.0035(11)
C(53) 0.0276(15) 0.0242(14) 0.0278(15) -0.0009(12) -0.0092(12) -0.0064(11)
C(54) 0.0320(16) 0.0182(13) 0.0279(15) 0.0019(12) -0.0046(12) -0.0068(11)
C(55) 0.0264(15) 0.0227(14) 0.0277(15) 0.0082(11) -0.0064(12) -0.0048(11)
C(56) 0.0212(13) 0.0208(13) 0.0186(13) 0.0026(10) -0.0043(10) -0.0029(10)
C(57) 0.105(5) 0.135(7) 0.071(4) 0.014(5) -0.005(4) 0.015(4)
C(58) 0.044(2) 0.075(3) 0.085(4) 0.000(2) -0.028(2) 0.006(2)

loop_
_atom_type_symbol
_atom_type_description
_atom_type_scat_dispersion_real
_atom_type_scat_dispersion_imag
_atom_type_scat_source
C C 0.003 0.002
;
International Tables for Crystallography
(1992, Vol. C, Tables 4.2.6.8 and 6.1.1.4)
;
Ir Ir -1.444 7.990
;
International Tables for Crystallography
(1992, Vol. C, Tables 4.2.6.8 and 6.1.1.4)
;
O O 0.011 0.006
;
International Tables for Crystallography
(1992, Vol. C, Tables 4.2.6.8 and 6.1.1.4)
;
P P 0.102 0.094
;
International Tables for Crystallography
(1992, Vol. C, Tables 4.2.6.8 and 6.1.1.4)
;
Si Si 0.082 0.070
;
International Tables for Crystallography
(1992, Vol. C, Tables 4.2.6.8 and 6.1.1.4)
;
Cl Cl 0.148 0.159
;
International Tables for Crystallography
(1992, Vol. C, Tables 4.2.6.8 and 6.1.1.4)
;
H H 0.000 0.000
;
International Tables for Crystallography
(1992, Vol. C, Table 6.1.1.4)
;

loop_
_geom_angle_atom_site_label_1
_geom_angle_atom_site_label_2
_geom_angle_atom_site_label_3
_geom_angle
_geom_angle_publ_flag
P(1) Ir(1) P(2) 108.57(2) yes
P(1) Ir(1) P(3) 99.35(2) yes
P(1) Ir(1) Si(1) 81.01(2) yes
P(1) Ir(1) C(1) 126.19(9) yes
P(2) Ir(1) P(3) 98.06(2) yes
P(2) Ir(1) Si(1) 81.84(2) yes
P(2) Ir(1) C(1) 120.08(9) yes
P(3) Ir(1) Si(1) 179.64(2) yes
P(3) Ir(1) C(1) 95.45(10) yes
Si(1) Ir(1) C(1) 84.31(10) yes
Ir(1) P(1) C(8) 110.69(10) yes
Ir(1) P(1) C(9) 119.53(10) yes
Ir(1) P(1) C(15) 119.47(9) yes
C(8) P(1) C(9) 101.00(14) yes
C(8) P(1) C(15) 100.17(15) yes
C(9) P(1) C(15) 102.86(14) yes
Ir(1) P(2) C(26) 110.02(9) yes
Ir(1) P(2) C(27) 117.33(8) yes
Ir(1) P(2) C(33) 122.49(9) yes
C(26) P(2) C(27) 98.13(14) yes
C(26) P(2) C(33) 103.16(12) yes
C(27) P(2) C(33) 102.26(13) yes
Ir(1) P(3) C(39) 117.72(10) yes
Ir(1) P(3) C(45) 120.14(10) yes
Ir(1) P(3) C(51) 112.90(10) yes
C(39) P(3) C(45) 100.01(13) yes
C(39) P(3) C(51) 104.29(13) yes
C(45) P(3) C(51) 99.00(12) yes
Ir(1) Si(1) C(2) 122.01(13) yes
Ir(1) Si(1) C(3) 107.97(12) yes
Ir(1) Si(1) C(21) 106.70(11) yes
C(2) Si(1) C(3) 105.51(18) yes
C(2) Si(1) C(21) 108.58(16) yes
C(3) Si(1) C(21) 104.86(13) yes
Ir(1) C(1) O(1) 175.2(2) yes
Si(1) C(3) C(4) 125.5(2) yes
Si(1) C(3) C(8) 116.2(2) yes
C(4) C(3) C(8) 118.3(3) yes
C(3) C(4) C(5) 121.1(4) yes
C(4) C(5) C(6) 119.7(4) yes
C(5) C(6) C(7) 120.4(4) yes
C(6) C(7) C(8) 119.1(3) yes
P(1) C(8) C(3) 116.9(2) yes
P(1) C(8) C(7) 121.8(3) yes
C(3) C(8) C(7) 121.4(3) yes
P(1) C(9) C(10) 120.1(2) yes
P(1) C(9) C(14) 120.9(2) yes
C(10) C(9) C(14) 118.8(2) yes
C(9) C(10) C(11) 120.5(3) yes
C(10) C(11) C(12) 119.7(3) yes
C(11) C(12) C(13) 120.4(3) yes
C(12) C(13) C(14) 119.9(3) yes
C(9) C(14) C(13) 120.8(3) yes
P(1) C(15) C(16) 124.4(2) yes
P(1) C(15) C(20) 117.4(2) yes
C(16) C(15) C(20) 118.1(2) yes
C(15) C(16) C(17) 120.7(2) yes
C(16) C(17) C(18) 120.1(3) yes
C(17) C(18) C(19) 120.3(3) yes
C(18) C(19) C(20) 119.6(3) yes
C(15) C(20) C(19) 121.3(3) yes
Si(1) C(21) C(22) 123.7(2) yes
Si(1) C(21) C(26) 118.2(2) yes
C(22) C(21) C(26) 118.1(2) yes
C(21) C(22) C(23) 121.3(3) yes
C(22) C(23) C(24) 120.1(3) yes
C(23) C(24) C(25) 120.2(3) yes
C(24) C(25) C(26) 119.7(3) yes
P(2) C(26) C(21) 115.6(2) yes
P(2) C(26) C(25) 123.8(2) yes
C(21) C(26) C(25) 120.5(2) yes
P(2) C(27) C(28) 119.7(2) yes
P(2) C(27) C(32) 121.7(2) yes
C(28) C(27) C(32) 118.4(2) yes
C(27) C(28) C(29) 121.2(3) yes
C(28) C(29) C(30) 119.7(3) yes
C(29) C(30) C(31) 119.7(3) yes
C(30) C(31) C(32) 120.5(3) yes
C(27) C(32) C(31) 120.3(3) yes
P(2) C(33) C(34) 118.8(2) yes
P(2) C(33) C(38) 122.3(2) yes
C(34) C(33) C(38) 118.7(2) yes
C(33) C(34) C(35) 120.8(3) yes
C(34) C(35) C(36) 120.5(2) yes
C(35) C(36) C(37) 119.1(3) yes
C(36) C(37) C(38) 120.9(3) yes
C(33) C(38) C(37) 120.0(2) yes
P(3) C(39) C(40) 120.0(2) yes
P(3) C(39) C(44) 121.3(2) yes
C(40) C(39) C(44) 118.5(2) yes
C(39) C(40) C(41) 120.3(2) yes
C(40) C(41) C(42) 120.2(2) yes
C(41) C(42) C(43) 119.9(3) yes
C(42) C(43) C(44) 120.2(2) yes
C(39) C(44) C(43) 120.8(2) yes
P(3) C(45) C(46) 122.6(2) yes
P(3) C(45) C(50) 119.2(2) yes
C(46) C(45) C(50) 118.2(2) yes
C(45) C(46) C(47) 120.7(3) yes
C(46) C(47) C(48) 120.4(3) yes
C(47) C(48) C(49) 119.7(3) yes
C(48) C(49) C(50) 119.8(3) yes
C(45) C(50) C(49) 121.2(3) yes
P(3) C(51) C(52) 124.2(2) yes
P(3) C(51) C(56) 117.6(2) yes
C(52) C(51) C(56) 118.3(2) yes
C(51) C(52) C(53) 120.5(3) yes
C(52) C(53) C(54) 120.4(3) yes
C(53) C(54) C(55) 119.4(3) yes
C(54) C(55) C(56) 120.2(3) yes
C(51) C(56) C(55) 121.2(3) yes
Cl(1) C(57) Cl(2) 113.4(5) yes
Cl(3) C(58) Cl(4) 113.4(3) yes
Si(1) C(2) H(1) 109.5 no
Si(1) C(2) H(2) 109.4 no
Si(1) C(2) H(3) 109.5 no
H(1) C(2) H(2) 109.5 no
H(1) C(2) H(3) 109.5 no
H(2) C(2) H(3) 109.5 no
C(3) C(4) H(4) 119.1 no
C(5) C(4) H(4) 119.8 no
C(4) C(5) H(5) 120.3 no
C(6) C(5) H(5) 120.0 no
C(5) C(6) H(6) 120.1 no
C(7) C(6) H(6) 119.6 no
C(6) C(7) H(7) 120.9 no
C(8) C(7) H(7) 120.0 no
C(9) C(10) H(8) 119.4 no
C(11) C(10) H(8) 120.1 no
C(10) C(11) H(9) 119.8 no
C(12) C(11) H(9) 120.5 no
C(11) C(12) H(10) 120.0 no
C(13) C(12) H(10) 119.6 no
C(12) C(13) H(11) 119.9 no
C(14) C(13) H(11) 120.2 no
C(9) C(14) H(12) 119.7 no
C(13) C(14) H(12) 119.5 no
C(15) C(16) H(13) 119.3 no
C(17) C(16) H(13) 120.0 no
C(16) C(17) H(14) 119.9 no
C(18) C(17) H(14) 120.0 no
C(17) C(18) H(15) 119.9 no
C(19) C(18) H(15) 119.9 no
C(18) C(19) H(16) 120.3 no
C(20) C(19) H(16) 120.1 no
C(15) C(20) H(17) 119.0 no
C(19) C(20) H(17) 119.8 no
C(21) C(22) H(18) 119.3 no
C(23) C(22) H(18) 119.3 no
C(22) C(23) H(19) 120.0 no
C(24) C(23) H(19) 119.9 no
C(23) C(24) H(20) 119.7 no
C(25) C(24) H(20) 120.1 no
C(24) C(25) H(21) 120.0 no
C(26) C(25) H(21) 120.3 no
C(27) C(28) H(22) 119.3 no
C(29) C(28) H(22) 119.5 no
C(28) C(29) H(23) 120.2 no
C(30) C(29) H(23) 120.0 no
C(29) C(30) H(24) 120.1 no
C(31) C(30) H(24) 120.2 no
C(30) C(31) H(25) 119.4 no
C(32) C(31) H(25) 120.1 no
C(27) C(32) H(26) 119.9 no
C(31) C(32) H(26) 119.8 no
C(33) C(34) H(27) 119.3 no
C(35) C(34) H(27) 119.9 no
C(34) C(35) H(28) 119.8 no
C(36) C(35) H(28) 119.7 no
C(35) C(36) H(29) 120.6 no
C(37) C(36) H(29) 120.3 no
C(36) C(37) H(30) 119.6 no
C(38) C(37) H(30) 119.6 no
C(33) C(38) H(31) 119.7 no
C(37) C(38) H(31) 120.3 no
C(39) C(40) H(32) 119.7 no
C(41) C(40) H(32) 120.0 no
C(40) C(41) H(33) 120.0 no
C(42) C(41) H(33) 119.8 no
C(41) C(42) H(34) 120.3 no
C(43) C(42) H(34) 119.8 no
C(42) C(43) H(35) 119.9 no
C(44) C(43) H(35) 119.9 no
C(39) C(44) H(36) 119.7 no
C(43) C(44) H(36) 119.6 no
C(45) C(46) H(37) 119.4 no
C(47) C(46) H(37) 119.9 no
C(46) C(47) H(38) 119.9 no
C(48) C(47) H(38) 119.7 no
C(47) C(48) H(39) 120.4 no
C(49) C(48) H(39) 119.9 no
C(48) C(49) H(40) 120.0 no
C(50) C(49) H(40) 120.3 no
C(45) C(50) H(41) 119.4 no
C(49) C(50) H(41) 119.4 no
C(51) C(52) H(42) 119.5 no
C(53) C(52) H(42) 120.0 no
C(52) C(53) H(43) 119.6 no
C(54) C(53) H(43) 120.0 no
C(53) C(54) H(44) 120.4 no
C(55) C(54) H(44) 120.2 no
C(54) C(55) H(45) 120.0 no
C(56) C(55) H(45) 119.8 no
C(51) C(56) H(46) 119.4 no
C(55) C(56) H(46) 119.4 no
Cl(1) C(57) H(47) 108.3 no
Cl(1) C(57) H(48) 108.3 no
Cl(2) C(57) H(47) 108.3 no
Cl(2) C(57) H(48) 109.0 no
H(47) C(57) H(48) 109.5 no
Cl(3) C(58) H(49) 108.7 no
Cl(3) C(58) H(50) 108.5 no
Cl(4) C(58) H(49) 108.5 no
Cl(4) C(58) H(50) 108.3 no
H(49) C(58) H(50) 109.5 no

loop_
_geom_bond_atom_site_label_1
_geom_bond_atom_site_label_2
_geom_bond_distance
_geom_bond_publ_flag
Ir(1) P(1) 2.3382(7) yes
Ir(1) P(2) 2.3370(6) yes
Ir(1) P(3) 2.3811(8) yes
Ir(1) Si(1) 2.3805(9) yes
Ir(1) C(1) 1.857(2) yes
Cl(1) C(57) 1.763(9) yes
Cl(2) C(57) 1.711(10) yes
Cl(3) C(58) 1.709(5) yes
Cl(4) C(58) 1.727(6) yes
P(1) C(8) 1.849(3) yes
P(1) C(9) 1.845(2) yes
P(1) C(15) 1.837(3) yes
P(2) C(26) 1.837(3) yes
P(2) C(27) 1.852(3) yes
P(2) C(33) 1.837(3) yes
P(3) C(39) 1.838(3) yes
P(3) C(45) 1.852(2) yes
P(3) C(51) 1.839(3) yes
Si(1) C(2) 1.884(3) yes
Si(1) C(3) 1.893(3) yes
Si(1) C(21) 1.895(2) yes
O(1) C(1) 1.165(3) yes
C(3) C(4) 1.409(6) yes
C(3) C(8) 1.391(5) yes
C(4) C(5) 1.382(6) yes
C(5) C(6) 1.394(7) yes
C(6) C(7) 1.399(6) yes
C(7) C(8) 1.397(5) yes
C(9) C(10) 1.398(4) yes
C(9) C(14) 1.391(5) yes
C(10) C(11) 1.389(4) yes
C(11) C(12) 1.385(6) yes
C(12) C(13) 1.382(6) yes
C(13) C(14) 1.383(4) yes
C(15) C(16) 1.391(4) yes
C(15) C(20) 1.392(4) yes
C(16) C(17) 1.391(5) yes
C(17) C(18) 1.377(5) yes
C(18) C(19) 1.378(5) yes
C(19) C(20) 1.390(5) yes
C(21) C(22) 1.406(4) yes
C(21) C(26) 1.397(4) yes
C(22) C(23) 1.381(4) yes
C(23) C(24) 1.378(5) yes
C(24) C(25) 1.393(5) yes
C(25) C(26) 1.402(3) yes
C(27) C(28) 1.392(4) yes
C(27) C(32) 1.401(4) yes
C(28) C(29) 1.384(5) yes
C(29) C(30) 1.397(5) yes
C(30) C(31) 1.379(5) yes
C(31) C(32) 1.392(5) yes
C(33) C(34) 1.393(3) yes
C(33) C(38) 1.403(4) yes
C(34) C(35) 1.387(4) yes
C(35) C(36) 1.392(5) yes
C(36) C(37) 1.384(4) yes
C(37) C(38) 1.394(5) yes
C(39) C(40) 1.399(4) yes
C(39) C(44) 1.400(3) yes
C(40) C(41) 1.383(4) yes
C(41) C(42) 1.395(4) yes
C(42) C(43) 1.374(4) yes
C(43) C(44) 1.385(4) yes
C(45) C(46) 1.377(4) yes
C(45) C(50) 1.403(4) yes
C(46) C(47) 1.401(4) yes
C(47) C(48) 1.375(6) yes
C(48) C(49) 1.388(5) yes
C(49) C(50) 1.384(4) yes
C(51) C(52) 1.402(4) yes
C(51) C(56) 1.397(4) yes
C(52) C(53) 1.390(4) yes
C(53) C(54) 1.394(4) yes
C(54) C(55) 1.387(5) yes
C(55) C(56) 1.386(4) yes
C(2) H(1) 0.950 no
C(2) H(2) 0.950 no
C(2) H(3) 0.950 no
C(4) H(4) 0.950 no
C(5) H(5) 0.950 no
C(6) H(6) 0.950 no
C(7) H(7) 0.950 no
C(10) H(8) 0.950 no
C(11) H(9) 0.950 no
C(12) H(10) 0.950 no
C(13) H(11) 0.950 no
C(14) H(12) 0.950 no
C(16) H(13) 0.950 no
C(17) H(14) 0.950 no
C(18) H(15) 0.950 no
C(19) H(16) 0.950 no
C(20) H(17) 0.950 no
C(22) H(18) 0.950 no
C(23) H(19) 0.950 no
C(24) H(20) 0.950 no
C(25) H(21) 0.950 no
C(28) H(22) 0.950 no
C(29) H(23) 0.950 no
C(30) H(24) 0.950 no
C(31) H(25) 0.950 no
C(32) H(26) 0.950 no
C(34) H(27) 0.950 no
C(35) H(28) 0.950 no
C(36) H(29) 0.950 no
C(37) H(30) 0.950 no
C(38) H(31) 0.950 no
C(40) H(32) 0.950 no
C(41) H(33) 0.950 no
C(42) H(34) 0.950 no
C(43) H(35) 0.950 no
C(44) H(36) 0.950 no
C(46) H(37) 0.950 no
C(47) H(38) 0.950 no
C(48) H(39) 0.950 no
C(49) H(40) 0.950 no
C(50) H(41) 0.950 no
C(52) H(42) 0.950 no
C(53) H(43) 0.950 no
C(54) H(44) 0.950 no
C(55) H(45) 0.950 no
C(56) H(46) 0.950 no
C(57) H(47) 0.950 no
C(57) H(48) 0.950 no
C(58) H(49) 0.950 no
C(58) H(50) 0.950 no

loop_
_geom_contact_atom_site_label_1
_geom_contact_atom_site_label_2
_geom_contact_distance
_geom_contact_site_symmetry_2
Ir(1) O(1) 3.020(2) .
Ir(1) C(3) 3.468(3) .
Ir(1) C(8) 3.456(3) .
Ir(1) C(21) 3.443(3) .
Ir(1) C(26) 3.432(2) .
Ir(1) C(27) 3.587(3) .
Ir(1) C(51) 3.530(3) .
Cl(1) Cl(2) 2.904(4) .
Cl(2) Cl(1) 2.904(4) .
Cl(3) Cl(4) 2.871(2) .
Cl(3) C(2) 3.543(4) 1_655
Cl(4) Cl(3) 2.871(2) .
P(1) P(3) 3.5981(10) .
P(1) Si(1) 3.0650(11) .
P(1) C(3) 2.772(4) .
P(1) C(7) 2.845(4) .
P(1) C(10) 2.819(3) .
P(1) C(14) 2.824(3) .
P(1) C(16) 2.863(3) .
P(1) C(20) 2.769(3) .
P(2) P(3) 3.5625(9) .
P(2) Si(1) 3.0900(11) .
P(2) C(21) 2.747(3) .
P(2) C(25) 2.865(3) .
P(2) C(28) 2.814(3) .
P(2) C(32) 2.850(3) .
P(2) C(34) 2.789(3) .
P(2) C(38) 2.845(3) .
P(2) C(56) 3.562(2) .
P(3) P(1) 3.5981(10) .
P(3) P(2) 3.5625(9) .
P(3) C(1) 3.156(3) .
P(3) C(40) 2.811(3) .
P(3) C(44) 2.830(2) .
P(3) C(46) 2.841(3) .
P(3) C(50) 2.817(3) .
P(3) C(52) 2.871(3) .
P(3) C(56) 2.777(3) .
Si(1) P(1) 3.0650(11) .
Si(1) P(2) 3.0900(11) .
Si(1) C(1) 2.870(3) .
Si(1) C(4) 2.943(4) .
Si(1) C(8) 2.800(3) .
Si(1) C(22) 2.920(3) .
Si(1) C(26) 2.837(2) .
O(1) Ir(1) 3.020(2) .
O(1) C(2) 3.371(5) .
O(1) C(19) 3.515(4) 2_556
O(1) C(46) 3.524(4) .
O(1) C(47) 3.577(4) 2_556
O(1) C(54) 3.402(4) 2_566
C(1) P(3) 3.156(3) .
C(1) Si(1) 2.870(3) .
C(1) C(2) 3.246(5) .
C(1) C(46) 3.306(4) .
C(2) Cl(3) 3.543(4) 1_455
C(2) O(1) 3.371(5) .
C(2) C(1) 3.246(5) .
C(2) C(3) 3.006(5) .
C(2) C(4) 3.362(5) .
C(2) C(21) 3.068(4) .
C(3) Ir(1) 3.468(3) .
C(3) P(1) 2.772(4) .
C(3) C(2) 3.006(5) .
C(3) C(5) 2.430(6) .
C(3) C(6) 2.801(5) .
C(3) C(7) 2.431(5) .
C(3) C(21) 3.002(4) .
C(3) C(22) 3.438(4) .
C(4) Si(1) 2.943(4) .
C(4) C(2) 3.362(5) .
C(4) C(6) 2.400(6) .
C(4) C(7) 2.786(6) .
C(4) C(8) 2.404(6) .
C(5) C(3) 2.430(6) .
C(5) C(7) 2.423(7) .
C(5) C(8) 2.783(6) .
C(5) C(57) 3.570(8) 2_665
C(6) C(3) 2.801(5) .
C(6) C(4) 2.400(6) .
C(6) C(8) 2.410(5) .
C(7) P(1) 2.845(4) .
C(7) C(3) 2.431(5) .
C(7) C(4) 2.786(6) .
C(7) C(5) 2.423(7) .
C(7) C(9) 3.427(5) .
C(7) C(10) 3.543(5) .
C(7) C(15) 3.115(5) .
C(7) C(16) 3.447(6) .
C(8) Ir(1) 3.456(3) .
C(8) Si(1) 2.800(3) .
C(8) C(4) 2.404(6) .
C(8) C(5) 2.783(6) .
C(8) C(6) 2.410(5) .
C(8) C(9) 2.851(4) .
C(8) C(10) 3.081(4) .
C(8) C(15) 2.828(5) .
C(8) C(20) 3.552(4) .
C(9) C(7) 3.427(5) .
C(9) C(8) 2.851(4) .
C(9) C(11) 2.419(4) .
C(9) C(12) 2.783(4) .
C(9) C(13) 2.412(4) .
C(9) C(15) 2.879(3) .
C(9) C(16) 3.129(4) .
C(10) P(1) 2.819(3) .
C(10) C(7) 3.543(5) .
C(10) C(8) 3.081(4) .
C(10) C(12) 2.398(5) .
C(10) C(13) 2.772(5) .
C(10) C(14) 2.400(5) .
C(11) C(9) 2.419(4) .
C(11) C(13) 2.401(6) .
C(11) C(14) 2.771(5) .
C(12) C(9) 2.783(4) .
C(12) C(10) 2.398(5) .
C(12) C(14) 2.392(4) .
C(13) C(9) 2.412(4) .
C(13) C(10) 2.772(5) .
C(13) C(11) 2.401(6) .
C(13) C(34) 3.509(5) .
C(13) C(35) 3.591(5) .
C(14) P(1) 2.824(3) .
C(14) C(10) 2.400(5) .
C(14) C(11) 2.771(5) .
C(14) C(12) 2.392(4) .
C(14) C(15) 3.267(4) .
C(14) C(16) 3.148(4) .
C(14) C(34) 3.465(4) .
C(14) C(43) 3.462(5) .
C(14) C(44) 3.445(4) .
C(15) C(7) 3.115(5) .
C(15) C(8) 2.828(5) .
C(15) C(9) 2.879(3) .
C(15) C(14) 3.267(4) .
C(15) C(17) 2.418(5) .
C(15) C(18) 2.792(5) .
C(15) C(19) 2.424(4) .
C(15) C(40) 3.315(4) .
C(16) P(1) 2.863(3) .
C(16) C(7) 3.447(6) .
C(16) C(9) 3.129(4) .
C(16) C(14) 3.148(4) .
C(16) C(18) 2.398(5) .
C(16) C(19) 2.769(4) .
C(16) C(20) 2.387(4) .
C(16) C(40) 3.586(4) .
C(17) C(15) 2.418(5) .
C(17) C(19) 2.388(5) .
C(17) C(20) 2.757(5) .
C(18) C(15) 2.792(5) .
C(18) C(16) 2.398(5) .
C(18) C(20) 2.391(5) .
C(19) O(1) 3.515(4) 2_556
C(19) C(15) 2.424(4) .
C(19) C(16) 2.769(4) .
C(19) C(17) 2.388(5) .
C(20) P(1) 2.769(3) .
C(20) C(8) 3.552(4) .
C(20) C(16) 2.387(4) .
C(20) C(17) 2.757(5) .
C(20) C(18) 2.391(5) .
C(20) C(40) 3.472(4) .
C(20) C(46) 3.486(4) .
C(21) Ir(1) 3.443(3) .
C(21) P(2) 2.747(3) .
C(21) C(2) 3.068(4) .
C(21) C(3) 3.002(4) .
C(21) C(23) 2.429(4) .
C(21) C(24) 2.803(4) .
C(21) C(25) 2.431(4) .
C(22) Si(1) 2.920(3) .
C(22) C(3) 3.438(4) .
C(22) C(24) 2.390(5) .
C(22) C(25) 2.771(5) .
C(22) C(26) 2.404(5) .
C(23) C(21) 2.429(4) .
C(23) C(25) 2.403(5) .
C(23) C(26) 2.782(4) .
C(24) C(21) 2.803(4) .
C(24) C(22) 2.390(5) .
C(24) C(26) 2.418(4) .
C(25) P(2) 2.865(3) .
C(25) C(21) 2.431(4) .
C(25) C(22) 2.771(5) .
C(25) C(23) 2.403(5) .
C(25) C(27) 3.471(4) .
C(25) C(32) 3.566(4) .
C(25) C(33) 3.174(4) .
C(25) C(34) 3.199(5) .
C(26) Ir(1) 3.432(2) .
C(26) Si(1) 2.837(2) .
C(26) C(22) 2.404(5) .
C(26) C(23) 2.782(4) .
C(26) C(24) 2.418(4) .
C(26) C(27) 2.787(4) .
C(26) C(32) 3.429(4) .
C(26) C(33) 2.878(4) .
C(26) C(34) 3.203(4) .
C(27) Ir(1) 3.587(3) .
C(27) C(25) 3.471(4) .
C(27) C(26) 2.787(4) .
C(27) C(29) 2.419(4) .
C(27) C(30) 2.800(5) .
C(27) C(31) 2.423(4) .
C(27) C(33) 2.872(4) .
C(27) C(38) 3.188(4) .
C(27) C(56) 3.322(4) .
C(28) P(2) 2.814(3) .
C(28) C(30) 2.405(5) .
C(28) C(31) 2.768(4) .
C(28) C(32) 2.400(4) .
C(28) C(56) 3.356(5) .
C(29) C(27) 2.419(4) .
C(29) C(31) 2.401(5) .
C(29) C(32) 2.778(4) .
C(29) C(55) 3.475(4) 2_566
C(30) C(27) 2.800(5) .
C(30) C(28) 2.405(5) .
C(30) C(32) 2.406(5) .
C(31) C(27) 2.423(4) .
C(31) C(28) 2.768(4) .
C(31) C(29) 2.401(5) .
C(32) P(2) 2.850(3) .
C(32) C(25) 3.566(4) .
C(32) C(26) 3.429(4) .
C(32) C(28) 2.400(4) .
C(32) C(29) 2.778(4) .
C(32) C(30) 2.406(5) .
C(32) C(33) 3.132(4) .
C(32) C(38) 3.091(5) .
C(33) C(25) 3.174(4) .
C(33) C(26) 2.878(4) .
C(33) C(27) 2.872(4) .
C(33) C(32) 3.132(4) .
C(33) C(35) 2.417(4) .
C(33) C(36) 2.807(4) .
C(33) C(37) 2.423(5) .
C(33) C(44) 3.485(4) .
C(34) P(2) 2.789(3) .
C(34) C(13) 3.509(5) .
C(34) C(14) 3.465(4) .
C(34) C(25) 3.199(5) .
C(34) C(26) 3.203(4) .
C(34) C(36) 2.412(5) .
C(34) C(37) 2.769(5) .
C(34) C(38) 2.405(4) .
C(34) C(44) 3.413(4) .
C(35) C(13) 3.591(5) .
C(35) C(33) 2.417(4) .
C(35) C(37) 2.393(4) .
C(35) C(38) 2.776(4) .
C(35) C(44) 3.495(4) .
C(36) C(33) 2.807(4) .
C(36) C(34) 2.412(5) .
C(36) C(38) 2.417(4) .
C(37) C(33) 2.423(5) .
C(37) C(34) 2.769(5) .
C(37) C(35) 2.393(4) .
C(38) P(2) 2.845(3) .
C(38) C(27) 3.188(4) .
C(38) C(32) 3.091(5) .
C(38) C(34) 2.405(4) .
C(38) C(35) 2.776(4) .
C(38) C(36) 2.417(4) .
C(38) C(44) 3.588(4) .
C(38) C(51) 3.382(3) .
C(38) C(52) 3.525(4) .
C(38) C(56) 3.535(3) .
C(39) C(41) 2.414(4) .
C(39) C(42) 2.792(4) .
C(39) C(43) 2.421(3) .
C(39) C(45) 2.827(3) .
C(39) C(50) 3.158(3) .
C(39) C(51) 2.904(3) .
C(39) C(52) 3.190(4) .
C(40) P(3) 2.811(3) .
C(40) C(15) 3.315(4) .
C(40) C(16) 3.586(4) .
C(40) C(20) 3.472(4) .
C(40) C(42) 2.409(4) .
C(40) C(43) 2.777(4) .
C(40) C(44) 2.405(3) .
C(40) C(45) 3.080(3) .
C(40) C(50) 3.210(3) .
C(41) C(39) 2.414(4) .
C(41) C(43) 2.397(4) .
C(41) C(44) 2.766(4) .
C(42) C(39) 2.792(4) .
C(42) C(40) 2.409(4) .
C(42) C(44) 2.392(4) .
C(43) C(14) 3.462(5) .
C(43) C(39) 2.421(3) .
C(43) C(40) 2.777(4) .
C(43) C(41) 2.397(4) .
C(43) C(53) 3.562(4) 2_666
C(43) C(54) 3.562(5) 2_666
C(44) P(3) 2.830(2) .
C(44) C(14) 3.445(4) .
C(44) C(33) 3.485(4) .
C(44) C(34) 3.413(4) .
C(44) C(35) 3.495(4) .
C(44) C(38) 3.588(4) .
C(44) C(40) 2.405(3) .
C(44) C(41) 2.766(4) .
C(44) C(42) 2.392(4) .
C(44) C(51) 3.272(3) .
C(44) C(52) 3.196(4) .
C(45) C(39) 2.827(3) .
C(45) C(40) 3.080(3) .
C(45) C(47) 2.414(4) .
C(45) C(48) 2.801(4) .
C(45) C(49) 2.428(4) .
C(45) C(51) 2.807(3) .
C(45) C(52) 3.538(4) .
C(46) P(3) 2.841(3) .
C(46) O(1) 3.524(4) .
C(46) C(1) 3.306(4) .
C(46) C(20) 3.486(4) .
C(46) C(48) 2.409(5) .
C(46) C(49) 2.771(5) .
C(46) C(50) 2.385(5) .
C(47) O(1) 3.577(4) 2_556
C(47) C(45) 2.414(4) .
C(47) C(49) 2.389(5) .
C(47) C(50) 2.756(5) .
C(48) C(45) 2.801(4) .
C(48) C(46) 2.409(5) .
C(48) C(50) 2.398(4) .
C(49) C(45) 2.428(4) .
C(49) C(46) 2.771(5) .
C(49) C(47) 2.389(5) .
C(50) P(3) 2.817(3) .
C(50) C(39) 3.158(3) .
C(50) C(40) 3.210(3) .
C(50) C(46) 2.385(5) .
C(50) C(47) 2.756(5) .
C(50) C(48) 2.398(4) .
C(50) C(51) 3.232(4) .
C(50) C(52) 3.402(4) .
C(51) Ir(1) 3.530(3) .
C(51) C(38) 3.382(3) .
C(51) C(39) 2.904(3) .
C(51) C(44) 3.272(3) .
C(51) C(45) 2.807(3) .
C(51) C(50) 3.232(4) .
C(51) C(53) 2.423(4) .
C(51) C(54) 2.807(4) .
C(51) C(55) 2.425(4) .
C(52) P(3) 2.871(3) .
C(52) C(38) 3.525(4) .
C(52) C(39) 3.190(4) .
C(52) C(44) 3.196(4) .
C(52) C(45) 3.538(4) .
C(52) C(50) 3.402(4) .
C(52) C(54) 2.416(4) .
C(52) C(55) 2.780(4) .
C(52) C(56) 2.402(4) .
C(53) C(43) 3.562(4) 2_666
C(53) C(51) 2.423(4) .
C(53) C(55) 2.401(5) .
C(53) C(56) 2.768(5) .
C(54) O(1) 3.402(4) 2_566
C(54) C(43) 3.562(5) 2_666
C(54) C(51) 2.807(4) .
C(54) C(52) 2.416(4) .
C(54) C(56) 2.404(4) .
C(55) C(29) 3.475(4) 2_566
C(55) C(51) 2.425(4) .
C(55) C(52) 2.780(4) .
C(55) C(53) 2.401(5) .
C(56) P(2) 3.562(2) .
C(56) P(3) 2.777(3) .
C(56) C(27) 3.322(4) .
C(56) C(28) 3.356(5) .
C(56) C(38) 3.535(3) .
C(56) C(52) 2.402(4) .
C(56) C(53) 2.768(5) .
C(56) C(54) 2.404(4) .
C(57) C(5) 3.570(8) 2_665
Ir(1) H(17) 3.287 .
Ir(1) H(22) 3.178 .
Ir(1) H(37) 3.344 .
Ir(1) H(46) 3.102 .
Cl(1) H(7) 3.318 1_565
Cl(1) H(8) 3.470 2_665
Cl(1) H(9) 3.144 2_665
Cl(1) H(13) 3.065 1_565
Cl(1) H(14) 3.364 1_565
Cl(1) H(19) 3.284 2_665
Cl(1) H(47) 2.250 .
Cl(1) H(48) 2.250 .
Cl(2) H(4) 3.568 1_665
Cl(2) H(5) 3.305 1_665
Cl(2) H(5) 3.547 2_665
Cl(2) H(13) 3.571 1_565
Cl(2) H(40) 3.178 2_666
Cl(2) H(47) 2.202 .
Cl(2) H(48) 2.211 .
Cl(3) H(2) 2.844 1_655
Cl(3) H(3) 3.431 1_655
Cl(3) H(19) 3.053 2_665
Cl(3) H(28) 2.956 .
Cl(3) H(29) 3.230 .
Cl(3) H(49) 2.205 .
Cl(3) H(50) 2.203 .
Cl(4) H(5) 3.024 1_665
Cl(4) H(6) 3.209 1_665
Cl(4) H(10) 2.964 2_765
Cl(4) H(18) 3.091 2_665
Cl(4) H(49) 2.220 .
Cl(4) H(50) 2.217 .
P(1) H(7) 2.943 .
P(1) H(8) 2.896 .
P(1) H(12) 2.910 .
P(1) H(13) 2.974 .
P(1) H(17) 2.814 .
P(2) H(21) 2.988 .
P(2) H(22) 2.882 .
P(2) H(26) 2.946 .
P(2) H(27) 2.854 .
P(2) H(31) 2.946 .
P(2) H(46) 3.231 .
P(3) H(17) 3.510 .
P(3) H(32) 2.891 .
P(3) H(36) 2.922 .
P(3) H(37) 2.933 .
P(3) H(41) 2.884 .
P(3) H(42) 2.985 .
P(3) H(46) 2.830 .
Si(1) H(1) 2.376 .
Si(1) H(2) 2.375 .
Si(1) H(3) 2.376 .
Si(1) H(4) 3.053 .
Si(1) H(18) 3.018 .
Si(1) H(22) 3.356 .
O(1) H(1) 3.330 .
O(1) H(3) 2.887 .
O(1) H(16) 2.569 2_556
O(1) H(22) 3.004 .
O(1) H(34) 2.974 1_455
O(1) H(37) 2.724 .
O(1) H(38) 3.080 2_556
O(1) H(44) 2.674 2_566
O(1) H(45) 3.129 2_566
O(1) H(46) 3.329 .
C(1) H(1) 3.382 .
C(1) H(3) 2.929 .
C(1) H(17) 3.429 .
C(1) H(22) 2.746 .
C(1) H(37) 2.531 .
C(1) H(38) 3.084 2_556
C(1) H(46) 2.894 .
C(2) H(4) 2.962 .
C(2) H(11) 3.263 1_455
C(2) H(18) 3.475 .
C(2) H(22) 3.242 .
C(2) H(34) 3.400 1_455
C(2) H(35) 3.347 1_455
C(3) H(1) 2.955 .
C(3) H(2) 3.355 .
C(3) H(4) 2.046 .
C(3) H(5) 3.287 .
C(3) H(7) 3.283 .
C(3) H(8) 3.049 .
C(3) H(18) 3.174 .
C(3) H(39) 3.316 2_556
C(3) H(47) 3.390 2_665
C(4) H(1) 3.081 .
C(4) H(2) 3.455 .
C(4) H(5) 2.033 .
C(4) H(6) 3.258 .
C(4) H(18) 3.173 .
C(4) H(39) 3.195 2_556
C(4) H(47) 3.024 2_665
C(5) H(4) 2.029 .
C(5) H(6) 2.042 .
C(5) H(7) 3.284 .
C(5) H(47) 2.885 2_665
C(6) H(4) 3.258 .
C(6) H(5) 2.042 .
C(6) H(7) 2.055 .
C(6) H(10) 3.538 2_655
C(6) H(25) 3.029 1_545
C(6) H(47) 3.069 2_665
C(6) H(48) 3.551 2_665
C(7) H(5) 3.279 .
C(7) H(6) 2.042 .
C(7) H(8) 3.154 .
C(7) H(13) 3.426 .
C(7) H(25) 2.949 1_545
C(7) H(47) 3.402 2_665
C(8) H(4) 3.259 .
C(8) H(6) 3.267 .
C(8) H(7) 2.045 .
C(8) H(8) 2.636 .
C(8) H(17) 3.550 .
C(8) H(47) 3.558 2_665
C(9) H(7) 3.283 .
C(9) H(8) 2.040 .
C(9) H(9) 3.274 .
C(9) H(11) 3.269 .
C(9) H(12) 2.036 .
C(9) H(13) 2.667 .
C(9) H(27) 2.923 .
C(9) H(48) 3.448 1_545
C(10) H(7) 3.575 .
C(10) H(9) 2.035 .
C(10) H(10) 3.257 .
C(10) H(12) 3.260 .
C(10) H(27) 2.928 .
C(10) H(48) 3.391 1_545
C(11) H(6) 3.232 2_655
C(11) H(8) 2.038 .
C(11) H(10) 2.033 .
C(11) H(11) 3.257 .
C(11) H(20) 3.284 2_665
C(11) H(27) 2.952 .
C(11) H(48) 3.308 1_545
C(12) H(6) 3.169 2_655
C(12) H(8) 3.257 .
C(12) H(9) 2.038 .
C(12) H(11) 2.030 .
C(12) H(12) 3.248 .
C(12) H(20) 3.360 2_665
C(12) H(27) 2.987 .
C(12) H(28) 3.303 .
C(12) H(48) 3.244 1_545
C(13) H(9) 3.260 .
C(13) H(10) 2.027 .
C(13) H(12) 2.027 .
C(13) H(13) 3.506 .
C(13) H(27) 2.982 .
C(13) H(28) 3.142 .
C(13) H(48) 3.293 1_545
C(14) H(8) 3.258 .
C(14) H(10) 3.248 .
C(14) H(11) 2.034 .
C(14) H(13) 2.583 .
C(14) H(27) 2.933 .
C(14) H(48) 3.400 1_545
C(15) H(7) 2.763 .
C(15) H(12) 2.944 .
C(15) H(13) 2.032 .
C(15) H(14) 3.272 .
C(15) H(16) 3.278 .
C(15) H(17) 2.030 .
C(15) H(32) 3.012 .
C(16) H(7) 2.739 .
C(16) H(12) 2.814 .
C(16) H(14) 2.038 .
C(16) H(15) 3.255 .
C(16) H(17) 3.244 .
C(16) H(32) 3.402 .
C(17) H(13) 2.040 .
C(17) H(15) 2.025 .
C(17) H(16) 3.247 .
C(17) H(30) 3.167 1_545
C(17) H(33) 3.516 .
C(17) H(40) 3.417 2_656
C(17) H(41) 3.498 2_656
C(18) H(13) 3.254 .
C(18) H(14) 2.026 .
C(18) H(16) 2.030 .
C(18) H(17) 3.248 .
C(18) H(30) 3.266 1_545
C(18) H(31) 3.528 1_545
C(18) H(32) 3.448 .
C(18) H(44) 3.322 1_545
C(19) H(14) 3.245 .
C(19) H(15) 2.026 .
C(19) H(17) 2.036 .
C(19) H(32) 3.061 .
C(19) H(44) 3.434 1_545
C(20) H(13) 3.246 .
C(20) H(15) 3.250 .
C(20) H(16) 2.039 .
C(20) H(32) 2.820 .
C(20) H(37) 3.215 .
C(20) H(38) 3.100 2_556
C(21) H(2) 2.997 .
C(21) H(3) 3.486 .
C(21) H(8) 3.067 .
C(21) H(18) 2.046 .
C(21) H(19) 3.284 .
C(21) H(21) 3.287 .
C(21) H(50) 3.167 1_455
C(22) H(2) 3.264 .
C(22) H(8) 3.235 .
C(22) H(19) 2.030 .
C(22) H(20) 3.246 .
C(22) H(47) 3.540 2_665
C(22) H(50) 2.959 1_455
C(23) H(18) 2.023 .
C(23) H(20) 2.025 .
C(23) H(21) 3.258 .
C(23) H(28) 3.338 2_665
C(23) H(50) 2.844 1_455
C(24) H(18) 3.243 .
C(24) H(19) 2.027 .
C(24) H(20) 3.310 2_665
C(24) H(21) 2.042 .
C(24) H(21) 3.384 2_665
C(24) H(28) 3.465 2_665
C(24) H(50) 2.882 1_455
C(25) H(19) 3.260 .
C(25) H(20) 2.042 .
C(25) H(20) 3.141 2_665
C(25) H(26) 3.218 .
C(25) H(27) 2.875 .
C(25) H(49) 3.591 1_455
C(25) H(50) 3.052 1_455
C(26) H(8) 3.444 .
C(26) H(18) 3.262 .
C(26) H(20) 3.277 .
C(26) H(21) 2.052 .
C(26) H(26) 3.378 .
C(26) H(27) 2.840 .
C(26) H(49) 3.476 1_455
C(26) H(50) 3.210 1_455
C(27) H(21) 3.451 .
C(27) H(22) 2.033 .
C(27) H(23) 3.274 .
C(27) H(25) 3.280 .
C(27) H(26) 2.047 .
C(27) H(31) 2.805 .
C(27) H(46) 2.928 .
C(27) H(49) 2.969 1_455
C(28) H(3) 3.230 .
C(28) H(23) 2.035 .
C(28) H(24) 3.263 .
C(28) H(26) 3.260 .
C(28) H(45) 3.404 .
C(28) H(46) 2.689 .
C(28) H(49) 2.992 1_455
C(29) H(22) 2.028 .
C(29) H(24) 2.046 .
C(29) H(25) 3.257 .
C(29) H(45) 3.430 .
C(29) H(46) 3.545 .
C(29) H(49) 3.011 1_455
C(30) H(22) 3.261 .
C(30) H(23) 2.046 .
C(30) H(25) 2.023 .
C(30) H(26) 3.260 .
C(30) H(49) 3.033 1_455
C(31) H(6) 3.543 1_565
C(31) H(23) 3.258 .
C(31) H(24) 2.031 .
C(31) H(26) 2.039 .
C(31) H(49) 2.983 1_455
C(32) H(21) 3.246 .
C(32) H(22) 3.259 .
C(32) H(24) 3.265 .
C(32) H(25) 2.041 .
C(32) H(31) 2.693 .
C(32) H(49) 2.932 1_455
C(33) H(21) 2.777 .
C(33) H(26) 2.714 .
C(33) H(27) 2.035 .
C(33) H(28) 3.271 .
C(33) H(30) 3.278 .
C(33) H(31) 2.047 .
C(33) H(36) 2.706 .
C(34) H(20) 3.104 2_665
C(34) H(21) 2.794 .
C(34) H(28) 2.034 .
C(34) H(29) 3.271 .
C(34) H(31) 3.263 .
C(34) H(36) 2.814 .
C(35) H(19) 3.000 2_665
C(35) H(20) 3.209 2_665
C(35) H(27) 2.034 .
C(35) H(29) 2.045 .
C(35) H(30) 3.251 .
C(35) H(35) 3.209 .
C(35) H(36) 2.915 .
C(36) H(19) 3.440 2_665
C(36) H(27) 3.268 .
C(36) H(28) 2.037 .
C(36) H(30) 2.029 .
C(36) H(31) 3.272 .
C(36) H(35) 3.239 .
C(36) H(36) 2.902 .
C(36) H(43) 3.274 2_666
C(37) H(14) 3.116 1_565
C(37) H(15) 3.441 1_565
C(37) H(28) 3.251 .
C(37) H(29) 2.037 .
C(37) H(31) 2.045 .
C(37) H(36) 2.757 .
C(37) H(42) 3.566 2_666
C(37) H(43) 3.065 2_666
C(38) H(15) 3.598 1_565
C(38) H(26) 2.645 .
C(38) H(27) 3.263 .
C(38) H(29) 3.274 .
C(38) H(30) 2.038 .
C(38) H(36) 2.651 .
C(39) H(12) 2.878 .
C(39) H(32) 2.043 .
C(39) H(33) 3.271 .
C(39) H(35) 3.276 .
C(39) H(36) 2.044 .
C(39) H(41) 2.832 .
C(39) H(42) 2.764 .
C(40) H(12) 2.843 .
C(40) H(33) 2.032 .
C(40) H(33) 2.943 2_656
C(40) H(34) 3.266 .
C(40) H(36) 3.265 .
C(40) H(41) 3.016 .
C(41) H(12) 2.809 .
C(41) H(32) 2.032 .
C(41) H(32) 3.063 2_656
C(41) H(33) 3.271 2_656
C(41) H(34) 2.045 .
C(41) H(35) 3.256 .
C(42) H(1) 3.392 1_655
C(42) H(11) 3.474 .
C(42) H(12) 2.831 .
C(42) H(15) 3.552 2_656
C(42) H(16) 3.408 2_656
C(42) H(32) 3.266 .
C(42) H(33) 2.041 .
C(42) H(35) 2.023 .
C(42) H(36) 3.245 .
C(42) H(44) 3.278 2_666
C(43) H(3) 3.505 1_655
C(43) H(11) 3.315 .
C(43) H(12) 2.832 .
C(43) H(33) 3.251 .
C(43) H(34) 2.022 .
C(43) H(36) 2.030 .
C(43) H(43) 2.918 2_666
C(43) H(44) 2.931 2_666
C(44) H(12) 2.847 .
C(44) H(32) 3.265 .
C(44) H(34) 3.248 .
C(44) H(35) 2.033 .
C(44) H(42) 2.701 .
C(44) H(43) 2.858 2_666
C(45) H(17) 3.295 .
C(45) H(24) 3.299 2_566
C(45) H(32) 2.675 .
C(45) H(37) 2.020 .
C(45) H(38) 3.267 .
C(45) H(40) 3.285 .
C(45) H(41) 2.044 .
C(45) H(42) 3.531 .
C(46) H(17) 2.824 .
C(46) H(24) 3.245 2_566
C(46) H(32) 3.406 .
C(46) H(38) 2.048 .
C(46) H(38) 3.594 2_556
C(46) H(39) 3.270 .
C(46) H(41) 3.243 .
C(47) H(17) 3.169 2_556
C(47) H(24) 3.020 2_566
C(47) H(34) 3.486 2_656
C(47) H(37) 2.048 .
C(47) H(37) 3.475 2_556
C(47) H(39) 2.029 .
C(47) H(40) 3.246 .
C(48) H(1) 3.546 2_556
C(48) H(24) 2.809 2_566
C(48) H(33) 3.503 2_656
C(48) H(34) 3.059 2_656
C(48) H(37) 3.263 .
C(48) H(38) 2.022 .
C(48) H(40) 2.036 .
C(48) H(41) 3.252 .
C(49) H(14) 3.457 2_656
C(49) H(24) 2.841 2_566
C(49) H(33) 2.921 2_656
C(49) H(34) 3.432 2_656
C(49) H(38) 3.247 .
C(49) H(39) 2.036 .
C(49) H(41) 2.026 .
C(50) H(14) 3.555 2_656
C(50) H(24) 3.077 2_566
C(50) H(32) 2.892 .
C(50) H(33) 2.995 2_656
C(50) H(37) 3.246 .
C(50) H(39) 3.255 .
C(50) H(40) 2.035 .
C(50) H(42) 3.164 .
C(51) H(23) 3.365 2_566
C(51) H(31) 3.008 .
C(51) H(36) 2.939 .
C(51) H(41) 3.008 .
C(51) H(42) 2.045 .
C(51) H(43) 3.277 .
C(51) H(45) 3.278 .
C(51) H(46) 2.038 .
C(52) H(23) 3.317 2_566
C(52) H(30) 3.320 2_666
C(52) H(31) 3.208 .
C(52) H(36) 2.855 .
C(52) H(41) 2.825 .
C(52) H(43) 2.034 .
C(52) H(43) 3.127 2_666
C(52) H(44) 3.274 .
C(52) H(46) 3.261 .
C(53) H(15) 3.430 1_565
C(53) H(23) 3.119 2_566
C(53) H(30) 3.382 2_666
C(53) H(31) 3.266 .
C(53) H(35) 3.216 2_666
C(53) H(36) 3.519 2_666
C(53) H(42) 2.038 .
C(53) H(42) 3.228 2_666
C(53) H(43) 3.459 2_666
C(53) H(44) 2.046 .
C(53) H(45) 3.261 .
C(54) H(15) 2.978 1_565
C(54) H(16) 3.597 1_565
C(54) H(22) 3.498 2_566
C(54) H(23) 2.966 2_566
C(54) H(31) 3.118 .
C(54) H(35) 3.170 2_666
C(54) H(42) 3.272 .
C(54) H(43) 2.042 .
C(54) H(45) 2.036 .
C(54) H(46) 3.257 .
C(55) H(22) 3.399 2_566
C(55) H(23) 2.978 2_566
C(55) H(31) 2.925 .
C(55) H(43) 3.260 .
C(55) H(44) 2.037 .
C(55) H(45) 3.369 2_566
C(55) H(46) 2.030 .
C(55) H(46) 3.320 2_566
C(56) H(22) 3.325 .
C(56) H(23) 3.174 2_566
C(56) H(31) 2.863 .
C(56) H(42) 3.262 .
C(56) H(44) 3.262 .
C(56) H(45) 2.034 .
C(56) H(45) 3.142 2_566
C(57) H(8) 3.455 2_665
C(57) H(13) 3.207 1_565
H(1) Si(1) 2.376 .
H(1) O(1) 3.330 .
H(1) C(1) 3.382 .
H(1) C(3) 2.955 .
H(1) C(4) 3.081 .
H(1) C(42) 3.392 1_455
H(1) C(48) 3.546 2_556
H(1) H(2) 1.551 .
H(1) H(3) 1.551 .
H(1) H(4) 2.662 .
H(1) H(11) 2.799 1_455
H(1) H(34) 2.751 1_455
H(1) H(35) 3.208 1_455
H(1) H(39) 2.802 2_556
H(2) Cl(3) 2.844 1_455
H(2) Si(1) 2.375 .
H(2) C(3) 3.355 .
H(2) C(4) 3.455 .
H(2) C(21) 2.997 .
H(2) C(22) 3.264 .
H(2) H(1) 1.551 .
H(2) H(3) 1.551 .
H(2) H(4) 2.864 .
H(2) H(11) 2.949 1_455
H(2) H(18) 2.962 .
H(2) H(35) 3.593 1_455
H(3) Cl(3) 3.431 1_455
H(3) Si(1) 2.376 .
H(3) O(1) 2.887 .
H(3) C(1) 2.929 .
H(3) C(21) 3.486 .
H(3) C(28) 3.230 .
H(3) C(43) 3.505 1_455
H(3) H(1) 1.551 .
H(3) H(2) 1.551 .
H(3) H(11) 3.587 1_455
H(3) H(22) 2.514 .
H(3) H(34) 3.181 1_455
H(3) H(35) 2.764 1_455
H(3) H(44) 3.544 2_566
H(4) Cl(2) 3.568 1_445
H(4) Si(1) 3.053 .
H(4) C(2) 2.962 .
H(4) C(3) 2.046 .
H(4) C(5) 2.029 .
H(4) C(6) 3.258 .
H(4) C(8) 3.259 .
H(4) H(1) 2.662 .
H(4) H(2) 2.864 .
H(4) H(5) 2.333 .
H(4) H(5) 3.582 2_555
H(4) H(18) 2.915 .
H(4) H(39) 3.299 2_556
H(4) H(47) 3.431 2_665
H(5) Cl(2) 3.305 1_445
H(5) Cl(2) 3.547 2_665
H(5) Cl(4) 3.024 1_445
H(5) C(3) 3.287 .
H(5) C(4) 2.033 .
H(5) C(6) 2.042 .
H(5) C(7) 3.279 .
H(5) H(4) 2.333 .
H(5) H(4) 3.582 2_555
H(5) H(5) 3.425 2_555
H(5) H(6) 2.345 .
H(5) H(47) 3.246 2_665
H(6) Cl(4) 3.209 1_445
H(6) C(4) 3.258 .
H(6) C(5) 2.042 .
H(6) C(7) 2.042 .
H(6) C(8) 3.267 .
H(6) C(11) 3.232 2_655
H(6) C(12) 3.169 2_655
H(6) C(31) 3.543 1_545
H(6) H(5) 2.345 .
H(6) H(7) 2.356 .
H(6) H(9) 2.868 2_655
H(6) H(10) 2.731 2_655
H(6) H(25) 3.009 1_545
H(6) H(47) 3.502 2_665
H(6) H(48) 3.581 2_665
H(7) Cl(1) 3.318 1_545
H(7) P(1) 2.943 .
H(7) C(3) 3.283 .
H(7) C(5) 3.284 .
H(7) C(6) 2.055 .
H(7) C(8) 2.045 .
H(7) C(9) 3.283 .
H(7) C(10) 3.575 .
H(7) C(15) 2.763 .
H(7) C(16) 2.739 .
H(7) H(6) 2.356 .
H(7) H(8) 3.420 .
H(7) H(13) 2.657 .
H(7) H(25) 2.893 1_545
H(7) H(48) 3.526 1_545
H(8) Cl(1) 3.470 2_665
H(8) P(1) 2.896 .
H(8) C(3) 3.049 .
H(8) C(7) 3.154 .
H(8) C(8) 2.636 .
H(8) C(9) 2.040 .
H(8) C(11) 2.038 .
H(8) C(12) 3.257 .
H(8) C(14) 3.258 .
H(8) C(21) 3.067 .
H(8) C(22) 3.235 .
H(8) C(26) 3.444 .
H(8) C(57) 3.455 2_665
H(8) H(7) 3.420 .
H(8) H(9) 2.338 .
H(8) H(18) 3.524 .
H(8) H(27) 3.468 .
H(8) H(47) 2.793 2_665
H(9) Cl(1) 3.144 2_665
H(9) C(9) 3.274 .
H(9) C(10) 2.035 .
H(9) C(12) 2.038 .
H(9) C(13) 3.260 .
H(9) H(6) 2.868 2_655
H(9) H(8) 2.338 .
H(9) H(10) 2.341 .
H(9) H(20) 3.119 2_665
H(9) H(21) 3.284 2_665
H(9) H(27) 3.496 .
H(10) Cl(4) 2.964 2_765
H(10) C(6) 3.538 2_655
H(10) C(10) 3.257 .
H(10) C(11) 2.033 .
H(10) C(13) 2.027 .
H(10) C(14) 3.248 .
H(10) H(6) 2.731 2_655
H(10) H(9) 2.341 .
H(10) H(11) 2.325 .
H(10) H(20) 3.263 2_665
H(10) H(27) 3.557 .
H(10) H(28) 3.351 .
H(10) H(50) 3.374 2_765
H(11) C(2) 3.263 1_655
H(11) C(9) 3.269 .
H(11) C(11) 3.257 .
H(11) C(12) 2.030 .
H(11) C(14) 2.034 .
H(11) C(42) 3.474 .
H(11) C(43) 3.315 .
H(11) H(1) 2.799 1_655
H(11) H(2) 2.949 1_655
H(11) H(3) 3.587 1_655
H(11) H(10) 2.325 .
H(11) H(12) 2.329 .
H(11) H(27) 3.543 .
H(11) H(28) 3.073 .
H(11) H(34) 3.540 .
H(11) H(35) 3.239 .
H(12) P(1) 2.910 .
H(12) C(9) 2.036 .
H(12) C(10) 3.260 .
H(12) C(12) 3.248 .
H(12) C(13) 2.027 .
H(12) C(15) 2.944 .
H(12) C(16) 2.814 .
H(12) C(39) 2.878 .
H(12) C(40) 2.843 .
H(12) C(41) 2.809 .
H(12) C(42) 2.831 .
H(12) C(43) 2.832 .
H(12) C(44) 2.847 .
H(12) H(11) 2.329 .
H(12) H(13) 2.452 .
H(12) H(27) 3.469 .
H(12) H(32) 3.411 .
H(12) H(33) 3.344 .
H(12) H(34) 3.417 .
H(12) H(35) 3.394 .
H(12) H(36) 3.398 .
H(13) Cl(1) 3.065 1_545
H(13) Cl(2) 3.571 1_545
H(13) P(1) 2.974 .
H(13) C(7) 3.426 .
H(13) C(9) 2.667 .
H(13) C(13) 3.506 .
H(13) C(14) 2.583 .
H(13) C(15) 2.032 .
H(13) C(17) 2.040 .
H(13) C(18) 3.254 .
H(13) C(20) 3.246 .
H(13) C(57) 3.207 1_545
H(13) H(7) 2.657 .
H(13) H(12) 2.452 .
H(13) H(14) 2.340 .
H(13) H(48) 2.818 1_545
H(14) Cl(1) 3.364 1_545
H(14) C(15) 3.272 .
H(14) C(16) 2.038 .
H(14) C(18) 2.026 .
H(14) C(19) 3.245 .
H(14) C(37) 3.116 1_545
H(14) C(49) 3.457 2_656
H(14) C(50) 3.555 2_656
H(14) H(13) 2.340 .
H(14) H(15) 2.325 .
H(14) H(30) 2.536 1_545
H(14) H(40) 2.785 2_656
H(14) H(41) 2.971 2_656
H(15) C(16) 3.255 .
H(15) C(17) 2.025 .
H(15) C(19) 2.026 .
H(15) C(20) 3.250 .
H(15) C(37) 3.441 1_545
H(15) C(38) 3.598 1_545
H(15) C(42) 3.552 2_656
H(15) C(53) 3.430 1_545
H(15) C(54) 2.978 1_545
H(15) H(14) 2.325 .
H(15) H(16) 2.331 .
H(15) H(30) 2.740 1_545
H(15) H(31) 3.068 1_545
H(15) H(41) 3.434 2_656
H(15) H(42) 3.436 2_656
H(15) H(43) 3.468 1_545
H(15) H(44) 2.637 1_545
H(16) O(1) 2.569 2_556
H(16) C(15) 3.278 .
H(16) C(17) 3.247 .
H(16) C(18) 2.030 .
H(16) C(20) 2.039 .
H(16) C(42) 3.408 2_656
H(16) C(54) 3.597 1_545
H(16) H(15) 2.331 .
H(16) H(17) 2.338 .
H(16) H(32) 3.489 .
H(16) H(34) 3.046 2_656
H(16) H(37) 3.451 2_556
H(16) H(44) 2.873 1_545
H(17) Ir(1) 3.287 .
H(17) P(1) 2.814 .
H(17) P(3) 3.510 .
H(17) C(1) 3.429 .
H(17) C(8) 3.550 .
H(17) C(15) 2.030 .
H(17) C(16) 3.244 .
H(17) C(18) 3.248 .
H(17) C(19) 2.036 .
H(17) C(45) 3.295 .
H(17) C(46) 2.824 .
H(17) C(47) 3.169 2_556
H(17) H(16) 2.338 .
H(17) H(32) 3.127 .
H(17) H(37) 2.382 .
H(17) H(37) 3.558 2_556
H(17) H(38) 2.327 2_556
H(18) Cl(4) 3.091 2_665
H(18) Si(1) 3.018 .
H(18) C(2) 3.475 .
H(18) C(3) 3.174 .
H(18) C(4) 3.173 .
H(18) C(21) 2.046 .
H(18) C(23) 2.023 .
H(18) C(24) 3.243 .
H(18) C(26) 3.262 .
H(18) H(2) 2.962 .
H(18) H(4) 2.915 .
H(18) H(8) 3.524 .
H(18) H(19) 2.321 .
H(18) H(47) 3.119 2_665
H(18) H(50) 3.458 1_455
H(19) Cl(1) 3.284 2_665
H(19) Cl(3) 3.053 2_665
H(19) C(21) 3.284 .
H(19) C(22) 2.030 .
H(19) C(24) 2.027 .
H(19) C(25) 3.260 .
H(19) C(35) 3.000 2_665
H(19) C(36) 3.440 2_665
H(19) H(18) 2.321 .
H(19) H(20) 2.323 .
H(19) H(28) 2.686 2_665
H(19) H(29) 3.458 2_665
H(19) H(50) 3.319 1_455
H(20) C(11) 3.284 2_665
H(20) C(12) 3.360 2_665
H(20) C(22) 3.246 .
H(20) C(23) 2.025 .
H(20) C(24) 3.310 2_665
H(20) C(25) 2.042 .
H(20) C(25) 3.141 2_665
H(20) C(26) 3.277 .
H(20) C(34) 3.104 2_665
H(20) C(35) 3.209 2_665
H(20) H(9) 3.119 2_665
H(20) H(10) 3.263 2_665
H(20) H(19) 2.323 .
H(20) H(20) 3.103 2_665
H(20) H(21) 2.345 .
H(20) H(21) 2.809 2_665
H(20) H(27) 2.740 2_665
H(20) H(28) 2.935 2_665
H(20) H(50) 3.360 1_455
H(21) P(2) 2.988 .
H(21) C(21) 3.287 .
H(21) C(23) 3.258 .
H(21) C(24) 2.042 .
H(21) C(24) 3.384 2_665
H(21) C(26) 2.052 .
H(21) C(27) 3.451 .
H(21) C(32) 3.246 .
H(21) C(33) 2.777 .
H(21) C(34) 2.794 .
H(21) H(9) 3.284 2_665
H(21) H(20) 2.345 .
H(21) H(20) 2.809 2_665
H(21) H(26) 2.676 .
H(21) H(27) 2.714 .
H(21) H(50) 3.588 1_455
H(22) Ir(1) 3.178 .
H(22) P(2) 2.882 .
H(22) Si(1) 3.356 .
H(22) O(1) 3.004 .
H(22) C(1) 2.746 .
H(22) C(2) 3.242 .
H(22) C(27) 2.033 .
H(22) C(29) 2.028 .
H(22) C(30) 3.261 .
H(22) C(32) 3.259 .
H(22) C(54) 3.498 2_566
H(22) C(55) 3.399 2_566
H(22) C(56) 3.325 .
H(22) H(3) 2.514 .
H(22) H(23) 2.330 .
H(22) H(44) 3.404 2_566
H(22) H(45) 3.203 2_566
H(22) H(46) 2.481 .
H(22) H(49) 3.543 1_455
H(23) C(27) 3.274 .
H(23) C(28) 2.035 .
H(23) C(30) 2.046 .
H(23) C(31) 3.258 .
H(23) C(51) 3.365 2_566
H(23) C(52) 3.317 2_566
H(23) C(53) 3.119 2_566
H(23) C(54) 2.966 2_566
H(23) C(55) 2.978 2_566
H(23) C(56) 3.174 2_566
H(23) H(22) 2.330 .
H(23) H(24) 2.349 .
H(23) H(29) 3.217 1_455
H(23) H(44) 3.416 2_566
H(23) H(45) 3.410 2_566
H(23) H(49) 3.547 1_455
H(24) C(28) 3.263 .
H(24) C(29) 2.046 .
H(24) C(31) 2.031 .
H(24) C(32) 3.265 .
H(24) C(45) 3.299 2_566
H(24) C(46) 3.245 2_566
H(24) C(47) 3.020 2_566
H(24) C(48) 2.809 2_566
H(24) C(49) 2.841 2_566
H(24) C(50) 3.077 2_566
H(24) H(23) 2.349 .
H(24) H(25) 2.324 .
H(24) H(38) 3.542 2_566
H(24) H(39) 3.233 2_566
H(24) H(40) 3.274 2_566
H(25) C(6) 3.029 1_565
H(25) C(7) 2.949 1_565
H(25) C(27) 3.280 .
H(25) C(29) 3.257 .
H(25) C(30) 2.023 .
H(25) C(32) 2.041 .
H(25) H(6) 3.009 1_565
H(25) H(7) 2.893 1_565
H(25) H(24) 2.324 .
H(25) H(26) 2.341 .
H(25) H(49) 3.535 1_455
H(26) P(2) 2.946 .
H(26) C(25) 3.218 .
H(26) C(26) 3.378 .
H(26) C(27) 2.047 .
H(26) C(28) 3.260 .
H(26) C(30) 3.260 .
H(26) C(31) 2.039 .
H(26) C(33) 2.714 .
H(26) C(38) 2.645 .
H(26) H(21) 2.676 .
H(26) H(25) 2.341 .
H(26) H(31) 2.487 .
H(26) H(49) 3.436 1_455
H(27) P(2) 2.854 .
H(27) C(9) 2.923 .
H(27) C(10) 2.928 .
H(27) C(11) 2.952 .
H(27) C(12) 2.987 .
H(27) C(13) 2.982 .
H(27) C(14) 2.933 .
H(27) C(25) 2.875 .
H(27) C(26) 2.840 .
H(27) C(33) 2.035 .
H(27) C(35) 2.034 .
H(27) C(36) 3.268 .
H(27) C(38) 3.263 .
H(27) H(8) 3.468 .
H(27) H(9) 3.496 .
H(27) H(10) 3.557 .
H(27) H(11) 3.543 .
H(27) H(12) 3.469 .
H(27) H(20) 2.740 2_665
H(27) H(21) 2.714 .
H(27) H(28) 2.332 .
H(27) H(36) 3.396 .
H(28) Cl(3) 2.956 .
H(28) C(12) 3.303 .
H(28) C(13) 3.142 .
H(28) C(23) 3.338 2_665
H(28) C(24) 3.465 2_665
H(28) C(33) 3.271 .
H(28) C(34) 2.034 .
H(28) C(36) 2.037 .
H(28) C(37) 3.251 .
H(28) H(10) 3.351 .
H(28) H(11) 3.073 .
H(28) H(19) 2.686 2_665
H(28) H(20) 2.935 2_665
H(28) H(27) 2.332 .
H(28) H(29) 2.345 .
H(28) H(35) 3.245 .
H(28) H(36) 3.537 .
H(29) Cl(3) 3.230 .
H(29) C(34) 3.271 .
H(29) C(35) 2.045 .
H(29) C(37) 2.037 .
H(29) C(38) 3.274 .
H(29) H(19) 3.458 2_665
H(29) H(23) 3.217 1_655
H(29) H(28) 2.345 .
H(29) H(30) 2.333 .
H(29) H(35) 3.311 .
H(29) H(36) 3.527 .
H(29) H(43) 3.277 2_666
H(30) C(17) 3.167 1_565
H(30) C(18) 3.266 1_565
H(30) C(33) 3.278 .
H(30) C(35) 3.251 .
H(30) C(36) 2.029 .
H(30) C(38) 2.038 .
H(30) C(52) 3.320 2_666
H(30) C(53) 3.382 2_666
H(30) H(14) 2.536 1_565
H(30) H(15) 2.740 1_565
H(30) H(29) 2.333 .
H(30) H(31) 2.342 .
H(30) H(36) 3.314 .
H(30) H(41) 3.247 2_666
H(30) H(42) 2.792 2_666
H(30) H(43) 2.897 2_666
H(31) P(2) 2.946 .
H(31) C(18) 3.528 1_565
H(31) C(27) 2.805 .
H(31) C(32) 2.693 .
H(31) C(33) 2.047 .
H(31) C(34) 3.263 .
H(31) C(36) 3.272 .
H(31) C(37) 2.045 .
H(31) C(51) 3.008 .
H(31) C(52) 3.208 .
H(31) C(53) 3.266 .
H(31) C(54) 3.118 .
H(31) C(55) 2.925 .
H(31) C(56) 2.863 .
H(31) H(15) 3.068 1_565
H(31) H(26) 2.487 .
H(31) H(30) 2.342 .
H(31) H(36) 3.164 .
H(31) H(45) 3.399 .
H(31) H(46) 3.310 .
H(32) P(3) 2.891 .
H(32) C(15) 3.012 .
H(32) C(16) 3.402 .
H(32) C(18) 3.448 .
H(32) C(19) 3.061 .
H(32) C(20) 2.820 .
H(32) C(39) 2.043 .
H(32) C(41) 2.032 .
H(32) C(41) 3.063 2_656
H(32) C(42) 3.266 .
H(32) C(44) 3.265 .
H(32) C(45) 2.675 .
H(32) C(46) 3.406 .
H(32) C(50) 2.892 .
H(32) H(12) 3.411 .
H(32) H(16) 3.489 .
H(32) H(17) 3.127 .
H(32) H(33) 2.333 .
H(32) H(33) 2.387 2_656
H(32) H(41) 2.972 .
H(33) C(17) 3.516 .
H(33) C(39) 3.271 .
H(33) C(40) 2.032 .
H(33) C(40) 2.943 2_656
H(33) C(41) 3.271 2_656
H(33) C(42) 2.041 .
H(33) C(43) 3.251 .
H(33) C(48) 3.503 2_656
H(33) C(49) 2.921 2_656
H(33) C(50) 2.995 2_656
H(33) H(12) 3.344 .
H(33) H(32) 2.333 .
H(33) H(32) 2.387 2_656
H(33) H(33) 3.038 2_656
H(33) H(34) 2.347 .
H(33) H(40) 3.042 2_656
H(33) H(41) 3.144 2_656
H(34) O(1) 2.974 1_655
H(34) C(2) 3.400 1_655
H(34) C(40) 3.266 .
H(34) C(41) 2.045 .
H(34) C(43) 2.022 .
H(34) C(44) 3.248 .
H(34) C(47) 3.486 2_656
H(34) C(48) 3.059 2_656
H(34) C(49) 3.432 2_656
H(34) H(1) 2.751 1_655
H(34) H(3) 3.181 1_655
H(34) H(11) 3.540 .
H(34) H(12) 3.417 .
H(34) H(16) 3.046 2_656
H(34) H(33) 2.347 .
H(34) H(35) 2.321 .
H(34) H(39) 3.046 2_656
H(34) H(44) 3.206 2_666
H(35) C(2) 3.347 1_655
H(35) C(35) 3.209 .
H(35) C(36) 3.239 .
H(35) C(39) 3.276 .
H(35) C(41) 3.256 .
H(35) C(42) 2.023 .
H(35) C(44) 2.033 .
H(35) C(53) 3.216 2_666
H(35) C(54) 3.170 2_666
H(35) H(1) 3.208 1_655
H(35) H(2) 3.593 1_655
H(35) H(3) 2.764 1_655
H(35) H(11) 3.239 .
H(35) H(12) 3.394 .
H(35) H(28) 3.245 .
H(35) H(29) 3.311 .
H(35) H(34) 2.321 .
H(35) H(36) 2.327 .
H(35) H(43) 2.679 2_666
H(35) H(44) 2.609 2_666
H(36) P(3) 2.922 .
H(36) C(33) 2.706 .
H(36) C(34) 2.814 .
H(36) C(35) 2.915 .
H(36) C(36) 2.902 .
H(36) C(37) 2.757 .
H(36) C(38) 2.651 .
H(36) C(39) 2.044 .
H(36) C(40) 3.265 .
H(36) C(42) 3.245 .
H(36) C(43) 2.030 .
H(36) C(51) 2.939 .
H(36) C(52) 2.855 .
H(36) C(53) 3.519 2_666
H(36) H(12) 3.398 .
H(36) H(27) 3.396 .
H(36) H(28) 3.537 .
H(36) H(29) 3.527 .
H(36) H(30) 3.314 .
H(36) H(31) 3.164 .
H(36) H(35) 2.327 .
H(36) H(42) 2.579 .
H(36) H(43) 2.583 2_666
H(37) Ir(1) 3.344 .
H(37) P(3) 2.933 .
H(37) O(1) 2.724 .
H(37) C(1) 2.531 .
H(37) C(20) 3.215 .
H(37) C(45) 2.020 .
H(37) C(47) 2.048 .
H(37) C(47) 3.475 2_556
H(37) C(48) 3.263 .
H(37) C(50) 3.246 .
H(37) H(16) 3.451 2_556
H(37) H(17) 2.382 .
H(37) H(17) 3.558 2_556
H(37) H(37) 3.310 2_556
H(37) H(38) 2.349 .
H(37) H(38) 2.751 2_556
H(38) O(1) 3.080 2_556
H(38) C(1) 3.084 2_556
H(38) C(20) 3.100 2_556
H(38) C(45) 3.267 .
H(38) C(46) 2.048 .
H(38) C(46) 3.594 2_556
H(38) C(48) 2.022 .
H(38) C(49) 3.247 .
H(38) H(17) 2.327 2_556
H(38) H(24) 3.542 2_566
H(38) H(37) 2.349 .
H(38) H(37) 2.751 2_556
H(38) H(39) 2.326 .
H(39) C(3) 3.316 2_556
H(39) C(4) 3.195 2_556
H(39) C(46) 3.270 .
H(39) C(47) 2.029 .
H(39) C(49) 2.036 .
H(39) C(50) 3.255 .
H(39) H(1) 2.802 2_556
H(39) H(4) 3.299 2_556
H(39) H(24) 3.233 2_566
H(39) H(34) 3.046 2_656
H(39) H(38) 2.326 .
H(39) H(40) 2.337 .
H(40) Cl(2) 3.178 2_666
H(40) C(17) 3.417 2_656
H(40) C(45) 3.285 .
H(40) C(47) 3.246 .
H(40) C(48) 2.036 .
H(40) C(50) 2.035 .
H(40) H(14) 2.785 2_656
H(40) H(24) 3.274 2_566
H(40) H(33) 3.042 2_656
H(40) H(39) 2.337 .
H(40) H(41) 2.328 .
H(41) P(3) 2.884 .
H(41) C(17) 3.498 2_656
H(41) C(39) 2.832 .
H(41) C(40) 3.016 .
H(41) C(45) 2.044 .
H(41) C(46) 3.243 .
H(41) C(48) 3.252 .
H(41) C(49) 2.026 .
H(41) C(51) 3.008 .
H(41) C(52) 2.825 .
H(41) H(14) 2.971 2_656
H(41) H(15) 3.434 2_656
H(41) H(30) 3.247 2_666
H(41) H(32) 2.972 .
H(41) H(33) 3.144 2_656
H(41) H(40) 2.328 .
H(41) H(42) 2.398 .
H(42) P(3) 2.985 .
H(42) C(37) 3.566 2_666
H(42) C(39) 2.764 .
H(42) C(44) 2.701 .
H(42) C(45) 3.531 .
H(42) C(50) 3.164 .
H(42) C(51) 2.045 .
H(42) C(53) 2.038 .
H(42) C(53) 3.228 2_666
H(42) C(54) 3.272 .
H(42) C(56) 3.262 .
H(42) H(15) 3.436 2_656
H(42) H(30) 2.792 2_666
H(42) H(36) 2.579 .
H(42) H(41) 2.398 .
H(42) H(43) 2.333 .
H(42) H(43) 2.577 2_666
H(43) C(36) 3.274 2_666
H(43) C(37) 3.065 2_666
H(43) C(43) 2.918 2_666
H(43) C(44) 2.858 2_666
H(43) C(51) 3.277 .
H(43) C(52) 2.034 .
H(43) C(52) 3.127 2_666
H(43) C(53) 3.459 2_666
H(43) C(54) 2.042 .
H(43) C(55) 3.260 .
H(43) H(15) 3.468 1_565
H(43) H(29) 3.277 2_666
H(43) H(30) 2.897 2_666
H(43) H(35) 2.679 2_666
H(43) H(36) 2.583 2_666
H(43) H(42) 2.333 .
H(43) H(42) 2.577 2_666
H(43) H(43) 3.223 2_666
H(43) H(44) 2.350 .
H(44) O(1) 2.674 2_566
H(44) C(18) 3.322 1_565
H(44) C(19) 3.434 1_565
H(44) C(42) 3.278 2_666
H(44) C(43) 2.931 2_666
H(44) C(52) 3.274 .
H(44) C(53) 2.046 .
H(44) C(55) 2.037 .
H(44) C(56) 3.262 .
H(44) H(3) 3.544 2_566
H(44) H(15) 2.637 1_565
H(44) H(16) 2.873 1_565
H(44) H(22) 3.404 2_566
H(44) H(23) 3.416 2_566
H(44) H(34) 3.206 2_666
H(44) H(35) 2.609 2_666
H(44) H(43) 2.350 .
H(44) H(45) 2.340 .
H(45) O(1) 3.129 2_566
H(45) C(28) 3.404 .
H(45) C(29) 3.430 .
H(45) C(51) 3.278 .
H(45) C(53) 3.261 .
H(45) C(54) 2.036 .
H(45) C(55) 3.369 2_566
H(45) C(56) 2.034 .
H(45) C(56) 3.142 2_566
H(45) H(22) 3.203 2_566
H(45) H(23) 3.410 2_566
H(45) H(31) 3.399 .
H(45) H(44) 2.340 .
H(45) H(45) 3.033 2_566
H(45) H(46) 2.326 .
H(45) H(46) 2.585 2_566
H(46) Ir(1) 3.102 .
H(46) P(2) 3.231 .
H(46) P(3) 2.830 .
H(46) O(1) 3.329 .
H(46) C(1) 2.894 .
H(46) C(27) 2.928 .
H(46) C(28) 2.689 .
H(46) C(29) 3.545 .
H(46) C(51) 2.038 .
H(46) C(52) 3.261 .
H(46) C(54) 3.257 .
H(46) C(55) 2.030 .
H(46) C(55) 3.320 2_566
H(46) H(22) 2.481 .
H(46) H(31) 3.310 .
H(46) H(45) 2.326 .
H(46) H(45) 2.585 2_566
H(47) Cl(1) 2.250 .
H(47) Cl(2) 2.202 .
H(47) C(3) 3.390 2_665
H(47) C(4) 3.024 2_665
H(47) C(5) 2.885 2_665
H(47) C(6) 3.069 2_665
H(47) C(7) 3.402 2_665
H(47) C(8) 3.558 2_665
H(47) C(22) 3.540 2_665
H(47) H(4) 3.431 2_665
H(47) H(5) 3.246 2_665
H(47) H(6) 3.502 2_665
H(47) H(8) 2.793 2_665
H(47) H(18) 3.119 2_665
H(47) H(48) 1.551 .
H(48) Cl(1) 2.250 .
H(48) Cl(2) 2.211 .
H(48) C(6) 3.551 2_665
H(48) C(9) 3.448 1_565
H(48) C(10) 3.391 1_565
H(48) C(11) 3.308 1_565
H(48) C(12) 3.244 1_565
H(48) C(13) 3.293 1_565
H(48) C(14) 3.400 1_565
H(48) H(6) 3.581 2_665
H(48) H(7) 3.526 1_565
H(48) H(13) 2.818 1_565
H(48) H(47) 1.551 .
H(49) Cl(3) 2.205 .
H(49) Cl(4) 2.220 .
H(49) C(25) 3.591 1_655
H(49) C(26) 3.476 1_655
H(49) C(27) 2.969 1_655
H(49) C(28) 2.992 1_655
H(49) C(29) 3.011 1_655
H(49) C(30) 3.033 1_655
H(49) C(31) 2.983 1_655
H(49) C(32) 2.932 1_655
H(49) H(22) 3.543 1_655
H(49) H(23) 3.547 1_655
H(49) H(25) 3.535 1_655
H(49) H(26) 3.436 1_655
H(49) H(50) 1.551 .
H(50) Cl(3) 2.203 .
H(50) Cl(4) 2.217 .
H(50) C(21) 3.167 1_655
H(50) C(22) 2.959 1_655
H(50) C(23) 2.844 1_655
H(50) C(24) 2.882 1_655
H(50) C(25) 3.052 1_655
H(50) C(26) 3.210 1_655
H(50) H(10) 3.374 2_765
H(50) H(18) 3.458 1_655
H(50) H(19) 3.319 1_655
H(50) H(20) 3.360 1_655
H(50) H(21) 3.588 1_655
H(50) H(49) 1.551 .

loop_
_geom_torsion_atom_site_label_1
_geom_torsion_atom_site_label_2
_geom_torsion_atom_site_label_3
_geom_torsion_atom_site_label_4
_geom_torsion
P(1) Ir(1) P(2) C(26) 52.90(10)
P(1) Ir(1) P(2) C(27) 163.85(12)
P(1) Ir(1) P(2) C(33) -68.38(11)
P(2) Ir(1) P(1) C(8) -100.18(10)
P(2) Ir(1) P(1) C(9) 16.45(13)
P(2) Ir(1) P(1) C(15) 144.33(13)
P(1) Ir(1) P(3) C(39) 29.54(10)
P(1) Ir(1) P(3) C(45) -92.60(10)
P(1) Ir(1) P(3) C(51) 151.19(9)
P(3) Ir(1) P(1) C(8) 157.97(10)
P(3) Ir(1) P(1) C(9) -85.39(13)
P(3) Ir(1) P(1) C(15) 42.49(13)
P(1) Ir(1) Si(1) C(2) 145.43(16)
P(1) Ir(1) Si(1) C(3) 23.13(10)
P(1) Ir(1) Si(1) C(21) -89.13(10)
Si(1) Ir(1) P(1) C(8) -22.00(10)
Si(1) Ir(1) P(1) C(9) 94.63(13)
Si(1) Ir(1) P(1) C(15) -137.49(13)
P(1) Ir(1) C(1) O(1) -113(3)
C(1) Ir(1) P(1) C(8) 54.11(16)
C(1) Ir(1) P(1) C(9) 170.74(18)
C(1) Ir(1) P(1) C(15) -61.38(18)
P(2) Ir(1) P(3) C(39) -80.91(10)
P(2) Ir(1) P(3) C(45) 156.95(10)
P(2) Ir(1) P(3) C(51) 40.74(9)
P(3) Ir(1) P(2) C(26) 155.65(9)
P(3) Ir(1) P(2) C(27) -93.39(13)
P(3) Ir(1) P(2) C(33) 34.38(11)
P(2) Ir(1) Si(1) C(2) -104.17(16)
P(2) Ir(1) Si(1) C(3) 133.53(10)
P(2) Ir(1) Si(1) C(21) 21.27(10)
Si(1) Ir(1) P(2) C(26) -24.69(10)
Si(1) Ir(1) P(2) C(27) 86.26(13)
Si(1) Ir(1) P(2) C(33) -145.97(11)
P(2) Ir(1) C(1) O(1) 39(3)
C(1) Ir(1) P(2) C(26) -103.23(15)
C(1) Ir(1) P(2) C(27) 7.72(17)
C(1) Ir(1) P(2) C(33) 135.49(15)
P(3) Ir(1) Si(1) C(2) -31(3)
P(3) Ir(1) Si(1) C(3) -154(3)
P(3) Ir(1) Si(1) C(21) 94(3)
Si(1) Ir(1) P(3) C(39) -154(3)
Si(1) Ir(1) P(3) C(45) 84(3)
Si(1) Ir(1) P(3) C(51) -32(3)
P(3) Ir(1) C(1) O(1) 142(3)
C(1) Ir(1) P(3) C(39) 157.63(13)
C(1) Ir(1) P(3) C(45) 35.49(14)
C(1) Ir(1) P(3) C(51) -80.72(12)
Si(1) Ir(1) C(1) O(1) -38(3)
C(1) Ir(1) Si(1) C(2) 17.37(18)
C(1) Ir(1) Si(1) C(3) -104.93(13)
C(1) Ir(1) Si(1) C(21) 142.81(13)
Ir(1) P(1) C(8) C(3) 16.1(2)
Ir(1) P(1) C(8) C(7) -163.8(2)
Ir(1) P(1) C(9) C(10) -88.2(2)
Ir(1) P(1) C(9) C(14) 85.5(2)
Ir(1) P(1) C(15) C(16) -151.5(2)
Ir(1) P(1) C(15) C(20) 32.0(3)
C(8) P(1) C(9) C(10) 33.3(2)
C(8) P(1) C(9) C(14) -152.9(2)
C(9) P(1) C(8) C(3) -111.5(2)
C(9) P(1) C(8) C(7) 68.6(2)
C(8) P(1) C(15) C(16) 87.6(3)
C(8) P(1) C(15) C(20) -88.9(2)
C(15) P(1) C(8) C(3) 143.1(2)
C(15) P(1) C(8) C(7) -36.8(2)
C(9) P(1) C(15) C(16) -16.3(3)
C(9) P(1) C(15) C(20) 167.2(2)
C(15) P(1) C(9) C(10) 136.6(2)
C(15) P(1) C(9) C(14) -49.7(2)
Ir(1) P(2) C(26) C(21) 23.9(2)
Ir(1) P(2) C(26) C(25) -159.9(2)
Ir(1) P(2) C(27) C(28) -17.5(3)
Ir(1) P(2) C(27) C(32) 166.9(2)
Ir(1) P(2) C(33) C(34) 77.7(2)
Ir(1) P(2) C(33) C(38) -96.2(2)
C(26) P(2) C(27) C(28) 100.1(2)
C(26) P(2) C(27) C(32) -75.5(3)
C(27) P(2) C(26) C(21) -99.1(2)
C(27) P(2) C(26) C(25) 77.1(2)
C(26) P(2) C(33) C(34) -46.7(2)
C(26) P(2) C(33) C(38) 139.3(2)
C(33) P(2) C(26) C(21) 156.2(2)
C(33) P(2) C(26) C(25) -27.6(2)
C(27) P(2) C(33) C(34) -148.2(2)
C(27) P(2) C(33) C(38) 37.8(2)
C(33) P(2) C(27) C(28) -154.5(2)
C(33) P(2) C(27) C(32) 29.9(3)
Ir(1) P(3) C(39) C(40) -93.9(2)
Ir(1) P(3) C(39) C(44) 81.1(2)
Ir(1) P(3) C(45) C(46) -3.1(2)
Ir(1) P(3) C(45) C(50) 178.46(19)
Ir(1) P(3) C(51) C(52) -151.0(2)
Ir(1) P(3) C(51) C(56) 30.1(2)
C(39) P(3) C(45) C(46) -133.5(2)
C(39) P(3) C(45) C(50) 48.0(2)
C(45) P(3) C(39) C(40) 38.1(2)
C(45) P(3) C(39) C(44) -147.0(2)
C(39) P(3) C(51) C(52) -22.0(2)
C(39) P(3) C(51) C(56) 159.1(2)
C(51) P(3) C(39) C(40) 140.1(2)
C(51) P(3) C(39) C(44) -44.9(2)
C(45) P(3) C(51) C(52) 80.8(2)
C(45) P(3) C(51) C(56) -98.1(2)
C(51) P(3) C(45) C(46) 120.1(2)
C(51) P(3) C(45) C(50) -58.3(2)
Ir(1) Si(1) C(3) C(4) 161.0(2)
Ir(1) Si(1) C(3) C(8) -21.9(2)
Ir(1) Si(1) C(21) C(22) 162.1(2)
Ir(1) Si(1) C(21) C(26) -14.7(2)
C(2) Si(1) C(3) C(4) 29.1(3)
C(2) Si(1) C(3) C(8) -153.9(2)
C(2) Si(1) C(21) C(22) -64.7(3)
C(2) Si(1) C(21) C(26) 118.5(2)
C(3) Si(1) C(21) C(22) 47.7(3)
C(3) Si(1) C(21) C(26) -129.1(2)
C(21) Si(1) C(3) C(4) -85.5(3)
C(21) Si(1) C(3) C(8) 91.6(2)
Si(1) C(3) C(4) C(5) 178.2(2)
Si(1) C(3) C(8) P(1) 4.1(3)
Si(1) C(3) C(8) C(7) -176.0(2)
C(4) C(3) C(8) P(1) -178.6(2)
C(4) C(3) C(8) C(7) 1.3(4)
C(8) C(3) C(4) C(5) 1.2(4)
C(3) C(4) C(5) C(6) -2.5(5)
C(4) C(5) C(6) C(7) 1.4(5)
C(5) C(6) C(7) C(8) 1.0(5)
C(6) C(7) C(8) P(1) 177.5(2)
C(6) C(7) C(8) C(3) -2.4(4)
P(1) C(9) C(10) C(11) 173.6(2)
P(1) C(9) C(14) C(13) -174.8(2)
C(10) C(9) C(14) C(13) -1.0(5)
C(14) C(9) C(10) C(11) -0.3(4)
C(9) C(10) C(11) C(12) 1.4(5)
C(10) C(11) C(12) C(13) -1.2(6)
C(11) C(12) C(13) C(14) -0.1(5)
C(12) C(13) C(14) C(9) 1.2(5)
P(1) C(15) C(16) C(17) -176.9(3)
P(1) C(15) C(20) C(19) 177.5(3)
C(16) C(15) C(20) C(19) 0.8(5)
C(20) C(15) C(16) C(17) -0.4(5)
C(15) C(16) C(17) C(18) -0.1(4)
C(16) C(17) C(18) C(19) 0.2(6)
C(17) C(18) C(19) C(20) 0.1(5)
C(18) C(19) C(20) C(15) -0.6(6)
Si(1) C(21) C(22) C(23) -175.5(2)
Si(1) C(21) C(26) P(2) -5.5(3)
Si(1) C(21) C(26) C(25) 178.2(2)
C(22) C(21) C(26) P(2) 177.6(2)
C(22) C(21) C(26) C(25) 1.3(4)
C(26) C(21) C(22) C(23) 1.3(5)
C(21) C(22) C(23) C(24) -2.3(5)
C(22) C(23) C(24) C(25) 0.8(5)
C(23) C(24) C(25) C(26) 1.6(5)
C(24) C(25) C(26) P(2) -178.7(2)
C(24) C(25) C(26) C(21) -2.7(4)
P(2) C(27) C(28) C(29) -176.2(2)
P(2) C(27) C(32) C(31) 178.1(3)
C(28) C(27) C(32) C(31) 2.4(5)
C(32) C(27) C(28) C(29) -0.5(5)
C(27) C(28) C(29) C(30) -2.1(6)
C(28) C(29) C(30) C(31) 2.8(6)
C(29) C(30) C(31) C(32) -0.9(7)
C(30) C(31) C(32) C(27) -1.7(6)
P(2) C(33) C(34) C(35) -176.0(2)
P(2) C(33) C(38) C(37) 175.8(2)
C(34) C(33) C(38) C(37) 1.9(4)
C(38) C(33) C(34) C(35) -1.8(4)
C(33) C(34) C(35) C(36) 0.5(5)
C(34) C(35) C(36) C(37) 0.8(5)
C(35) C(36) C(37) C(38) -0.7(5)
C(36) C(37) C(38) C(33) -0.6(4)
P(3) C(39) C(40) C(41) 176.0(2)
P(3) C(39) C(44) C(43) -176.7(2)
C(40) C(39) C(44) C(43) -1.7(4)
C(44) C(39) C(40) C(41) 0.9(4)
C(39) C(40) C(41) C(42) 1.3(5)
C(40) C(41) C(42) C(43) -2.7(5)
C(41) C(42) C(43) C(44) 1.9(5)
C(42) C(43) C(44) C(39) 0.3(5)
P(3) C(45) C(46) C(47) 180.0(2)
P(3) C(45) C(50) C(49) 179.7(2)
C(46) C(45) C(50) C(49) 1.2(4)
C(50) C(45) C(46) C(47) -1.6(4)
C(45) C(46) C(47) C(48) 1.4(5)
C(46) C(47) C(48) C(49) -0.7(5)
C(47) C(48) C(49) C(50) 0.3(5)
C(48) C(49) C(50) C(45) -0.5(5)
P(3) C(51) C(52) C(53) -179.92(18)
P(3) C(51) C(56) C(55) -179.7(2)
C(52) C(51) C(56) C(55) 1.4(4)
C(56) C(51) C(52) C(53) -1.0(4)
C(51) C(52) C(53) C(54) -0.6(4)
C(52) C(53) C(54) C(55) 1.9(4)
C(53) C(54) C(55) C(56) -1.6(4)
C(54) C(55) C(56) C(51) -0.1(3)
